data_1515382
loop_
_publ_author_name
'Gardner, Benedict M.'
'Cleaves, Peter A.'
'Kefalidis, Christos E.'
'Fang, Jian'
'Maron, Laurent'
'Lewis, William'
'Blake, Alexander J.'
'Liddle, Stephen T.'

_publ_section_title
;
 The role of 5f-orbital participation in unexpected inversion of the
 \s-bond metathesis reactivity trend of triamidoamine thorium(iv) and
 uranium(iv) alkyls
;
_journal_issue 6
_journal_name_full 'Chemical Science'
_journal_page_first 2489
_journal_paper_doi 10.1039/c4sc00182f
_journal_volume 5
_journal_year 2014
_chemical_formula_moiety 'C40 H82 N4 Si3 Th'
_chemical_formula_sum 'C40 H82 N4 Si3 Th'
_chemical_formula_weight 935.40
_chemical_name_systematic
;
 ?
;
_space_group_crystal_system triclinic
_space_group_IT_number 2
_space_group_name_Hall '-P 1'
_space_group_name_H-M_alt 'P -1'
_symmetry_space_group_name_Hall '-P 1'
_symmetry_space_group_name_H-M 'P -1'
_atom_sites_solution_hydrogens geom
_atom_sites_solution_primary direct
_atom_sites_solution_secondary difmap
_audit_creation_date 2013-11-25
_audit_creation_method
;
Olex2 1.2
(compiled 2013.11.15 svn.r2834 for OlexSys, GUI svn.r4715)
;
_cell_angle_alpha 60.713(3)
_cell_angle_beta 89.936(3)
_cell_angle_gamma 69.909(3)
_cell_formula_units_Z 8
_cell_length_a 18.7387(6)
_cell_length_b 24.4559(7)
_cell_length_c 24.9335(8)
_cell_measurement_reflns_used 27466
_cell_measurement_temperature 120(2)
_cell_measurement_theta_max 74.42
_cell_measurement_theta_min 3.5820
_cell_volume 9163.0(6)
_computing_cell_refinement
;
CrysAlisPro, Agilent Technologies,
Version 1.171.36.24 (release 03-12-2012 CrysAlis171 .NET)
(compiled Dec  3 2012,18:21:49)
;
_computing_data_collection
;
CrysAlisPro, Agilent Technologies,
Version 1.171.36.24 (release 03-12-2012 CrysAlis171 .NET)
(compiled Dec  3 2012,18:21:49)
;
_computing_data_reduction
;
CrysAlisPro, Agilent Technologies,
Version 1.171.36.24 (release 03-12-2012 CrysAlis171 .NET)
(compiled Dec  3 2012,18:21:49)
;
_computing_molecular_graphics 'Olex2 (Dolomanov et al., 2009)'
_computing_publication_material 'Olex2 (Dolomanov et al., 2009)'
_computing_structure_refinement 'ShelXL (Sheldrick, 2008)'
_computing_structure_solution 'ShelXS (Sheldrick, 2008)'
_diffrn_ambient_temperature 120(2)
_diffrn_detector 'CCD area detector'
_diffrn_detector_area_resol_mean 10.3613
_diffrn_detector_type 'Agilent Diffraction Atlas detector'
_diffrn_measured_fraction_theta_full 0.999
_diffrn_measured_fraction_theta_max 0.969
_diffrn_measurement_device '\k-geometry diffractometer'
_diffrn_measurement_device_type 'SuperNova Cu'
_diffrn_measurement_method '\w scans'
_diffrn_orient_matrix_UB_11 -0.0154619000
_diffrn_orient_matrix_UB_12 0.0748202000
_diffrn_orient_matrix_UB_13 -0.0489496000
_diffrn_orient_matrix_UB_21 0.0099626000
_diffrn_orient_matrix_UB_22 0.0133423000
_diffrn_orient_matrix_UB_23 0.0532896000
_diffrn_orient_matrix_UB_31 0.0875038000
_diffrn_orient_matrix_UB_32 -0.0198625000
_diffrn_orient_matrix_UB_33 0.0003511000
_diffrn_radiation_collimation 'focusing mirrors'
_diffrn_radiation_monochromator mirror
_diffrn_radiation_probe x-ray
_diffrn_radiation_type CuK\a
_diffrn_radiation_wavelength 1.54184
_diffrn_reflns_av_R_equivalents 0.0536
_diffrn_reflns_av_unetI/netI 0.0621
_diffrn_reflns_Laue_measured_fraction_full 0.999
_diffrn_reflns_Laue_measured_fraction_max 0.969
_diffrn_reflns_limit_h_max 23
_diffrn_reflns_limit_h_min -16
_diffrn_reflns_limit_k_max 30
_diffrn_reflns_limit_k_min -28
_diffrn_reflns_limit_l_max 31
_diffrn_reflns_limit_l_min -31
_diffrn_reflns_number 81199
_diffrn_reflns_point_group_measured_fraction_full 0.999
_diffrn_reflns_point_group_measured_fraction_max 0.969
_diffrn_reflns_theta_full 67.684
_diffrn_reflns_theta_max 74.910
_diffrn_reflns_theta_min 3.547
_diffrn_source 'microfocus sealed tube'
_diffrn_source_target Cu
_diffrn_source_type 'Agilent Diffraction microfocus tube'
_diffrn_standards_number 0
_exptl_absorpt_coefficient_mu 11.459
_exptl_absorpt_correction_T_max 0.874
_exptl_absorpt_correction_T_min 0.381
_exptl_absorpt_correction_type analytical
_exptl_absorpt_process_details
;
CrysAlisPro, Agilent Technologies,
Version 1.171.36.24 (release 03-12-2012 CrysAlis171 .NET)
(compiled Dec  3 2012,18:21:49)
Analytical numeric absorption correction using a multifaceted crystal
            model based on expressions derived by R.C. Clark & J.S. Reid.
(Clark, R. C. & Reid, J. S. (1995). Acta Cryst. A51, 887-897)
;
_exptl_crystal_colour 'clear colourless'
_exptl_crystal_colour_lustre clear
_exptl_crystal_colour_primary colourless
_exptl_crystal_density_diffrn 1.356
_exptl_crystal_density_method 'not measured'
_exptl_crystal_description plate
_exptl_crystal_F_000 3856
_exptl_crystal_size_max 0.1262
_exptl_crystal_size_mid 0.0669
_exptl_crystal_size_min 0.0117
_refine_diff_density_max 2.881
_refine_diff_density_min -2.534
_refine_diff_density_rms 0.155
_refine_ls_extinction_method none
_refine_ls_goodness_of_fit_ref 1.082
_refine_ls_hydrogen_treatment mixed
_refine_ls_matrix_type full
_refine_ls_number_parameters 1860
_refine_ls_number_reflns 36576
_refine_ls_number_restraints 1920
_refine_ls_restrained_S_all 1.068
_refine_ls_R_factor_all 0.0678
_refine_ls_R_factor_gt 0.0548
_refine_ls_shift/su_max 0.002
_refine_ls_shift/su_mean 0.000
_refine_ls_structure_factor_coef Fsqd
_refine_ls_weighting_details 'w=1/[\s^2^(Fo^2^)+(0.0517P)^2^+43.3969P] where P=(Fo^2^+2Fc^2^)/3'
_refine_ls_weighting_scheme calc
_refine_ls_wR_factor_gt 0.1324
_refine_ls_wR_factor_ref 0.1401
_reflns_Friedel_coverage 0.000
_reflns_number_gt 30222
_reflns_number_total 36576
_reflns_threshold_expression 'I > 2\s(I)'
_cod_data_source_file c4sc00182f2.cif
_cod_data_source_block 4
_cod_depositor_comments 'Adding full bibliography for 1515379--1515382.cif.'
_cod_database_code 1515382
_shelxl_version_number 2013-4
_chemical_oxdiff_formula 'C40 H82 N4 Si3 Th'
_chemical_oxdiff_usercomment 'THBGLQ #12060 FOR BMG/STL ON MICROMOUNT IN FOMBLIN OIL'
_shelx_space_group_comment
;
The symmetry employed for this shelxl refinement is uniquely defined
by the following loop, which should always be used as a source of
symmetry information in preference to the above space-group names.
They are only intended as comments.
;
_reflns_odcompleteness_completeness 99.91
_reflns_odcompleteness_iscentric 1
_reflns_odcompleteness_theta 67.13
_olex2_refinement_description
;
1. Fixed Uiso
 At 1.2 times of:
  All C(H) groups, All C(H,H) groups
 At 1.5 times of:
  All C(H,H,H) groups
2. Restrained distances
 C148-Th4
 -3.6 with sigma of 0.02
 C146-Th4
 -3.6 with sigma of 0.02
 C151-C154
 -0.3 with sigma of 0.01
 Si12-C143 \\sim Si12-C146 \\sim Si12-C152 \\sim Si12-C149
 with sigma of 0.02
 C149-C143 \\sim C152-C146
 with sigma of 0.02
 C155-C143 \\sim C155-C146 \\sim C155-C152 \\sim C155-C149
 with sigma of 0.02
 C150-C149 \\sim C152-C153 \\sim C154-C152 \\sim C146-C147 \\sim C144-C143
\\sim C145-C143 \\sim C148-
 C146 \\sim C151-C149
 with sigma of 0.02
 C147-C148 \\sim C145-C144 \\sim C153-C154 \\sim C151-C150
 with sigma of 0.02
 C150-C144 \\sim C151-C145 \\sim C153-C147 \\sim C154-C148
 with sigma of 0.02
 Si12-C150 \\sim Si12-C151 \\sim Si12-C153 \\sim Si12-C154 \\sim Si12-C147
\\sim Si12-C148 \\sim Si12-
 C144 \\sim Si12-C145
 with sigma of 0.02
3. Uiso/Uaniso restraints and constraints
C143 \\sim C144 \\sim C145 \\sim C151 \\sim C154 \\sim C146 \\sim C147 \\sim
C148 \\sim C149 \\sim C150 \\sim C152 \\sim C153 \\sim Si12: within 2A with
sigma of 0.01 and sigma for terminal atoms of 0.02
4. Rigid body (RIGU) restrains
 All non-hydrogen atoms
 with sigma for 1-2 distances of 0.004 and sigma for 1-3 distances of 0.004
5. Others
 Sof(C146)=Sof(H146)=Sof(C147)=Sof(H14N)=Sof(H14O)=Sof(H14P)=Sof(C148)=
 Sof(H14Q)=Sof(H14R)=Sof(H14S)=Sof(C152)=Sof(H152)=Sof(C153)=Sof(H15G)=
 Sof(H15H)=Sof(H15I)=Sof(C154)=Sof(H15J)=Sof(H15K)=Sof(H15L)=1-FVAR(1)
 Sof(C143)=Sof(H143)=Sof(C144)=Sof(H14H)=Sof(H14I)=Sof(H14J)=Sof(C145)=
 Sof(H14K)=Sof(H14L)=Sof(H14M)=Sof(C149)=Sof(H149)=Sof(C150)=Sof(H15A)=
 Sof(H15B)=Sof(H15C)=Sof(C151)=Sof(H15D)=Sof(H15E)=Sof(H15F)=FVAR(1)
6.a Ternary CH refined with riding coordinates:
 C1(H1), C4(H4), C7(H7), C12(H12), C15(H15), C18(H18), C23(H23), C26(H26),
 C29(H29), C41(H41), C44(H44), C47(H47), C52(H52), C55(H55), C58(H58), C63(H63),
  C66(H66), C69(H69), C81(H81), C84(H84), C87(H87), C92(H92), C95(H95),
 C98(H98), C103(H103), C106(H106), C109(H109), C121(H121), C124(H124),
 C127(H127), C132(H132), C135(H135), C138(H138), C143(H143), C146(H146),
 C149(H149), C152(H152), C155(H155)
6.b Secondary CH2 refined with riding coordinates:
 C10(H10A,H10B), C11(H11A,H11B), C21(H21A,H21B), C22(H22A,H22B), C32(H32A,
 H32B), C33(H33A,H33B), C34(H34A,H34B), C50(H50A,H50B), C51(H51A,H51B),
 C61(H61A,H61B), C62(H62A,H62B), C72(H72A,H72B), C73(H73A,H73B), C74(H74A,H74B),
  C90(H90A,H90B), C91(H91A,H91B), C101(H10F,H10G), C102(H10H,H10I), C112(H11I,
 H11J), C113(H11K,H11L), C114(H11M,H11N), C130(H13A,H13B), C131(H13C,H13D),
 C141(H14D,H14E), C142(H14F,H14G), C158(H15S,H15T), C159(H15U,H15V), C160(H16A,
 H16B)
6.c Aromatic/amide H refined with riding coordinates:
 C36(H36), C37(H37), C38(H38), C39(H39), C40(H40), C76(H76), C77(H77),
 C78(H78), C79(H79), C80(H80), C116(H116), C117(H117), C118(H118), C119(H119),
 C120(H120), C162(H162), C163(H163), C164(H164), C165(H165), C166(H166)
6.d Idealised Me refined as rotating group:
 C2(H2A,H2B,H2C), C3(H3A,H3B,H3C), C5(H5A,H5B,H5C), C6(H6A,H6B,H6C), C8(H8A,
 H8B,H8C), C9(H9A,H9B,H9C), C13(H13T,H13U,H13V), C14(H14T,H14U,H14V), C16(H16C,
 H16D,H16E), C17(H17A,H17B,H17C), C19(H19A,H19B,H19C), C20(H20A,H20B,H20C),
 C24(H24A,H24B,H24C), C25(H25A,H25B,H25C), C27(H27A,H27B,H27C), C28(H28A,H28B,
 H28C), C30(H30A,H30B,H30C), C31(H31A,H31B,H31C), C42(H42A,H42B,H42C), C43(H43A,
 H43B,H43C), C45(H45A,H45B,H45C), C46(H46A,H46B,H46C), C48(H48A,H48B,H48C),
 C49(H49A,H49B,H49C), C53(H53A,H53B,H53C), C54(H54A,H54B,H54C), C56(H56A,H56B,
 H56C), C57(H57A,H57B,H57C), C59(H59A,H59B,H59C), C60(H60A,H60B,H60C), C64(H64A,
 H64B,H64C), C65(H65A,H65B,H65C), C67(H67A,H67B,H67C), C68(H68A,H68B,H68C),
 C70(H70A,H70B,H70C), C71(H71A,H71B,H71C), C82(H82A,H82B,H82C), C83(H83A,H83B,
 H83C), C85(H85A,H85B,H85C), C86(H86A,H86B,H86C), C88(H88A,H88B,H88C), C89(H89A,
 H89B,H89C), C93(H93A,H93B,H93C), C94(H94A,H94B,H94C), C96(H96A,H96B,H96C),
 C97(H97A,H97B,H97C), C99(H99A,H99B,H99C), C100(H10C,H10D,H10E), C104(H10J,H10K,
 H10L), C105(H10M,H10N,H10O), C107(H10P,H10Q,H10R), C108(H10S,H10T,H10U),
 C110(H11C,H11D,H11E), C111(H11F,H11G,H11H), C122(H12A,H12B,H12C), C123(H12D,
 H12E,H12F), C125(H12G,H12H,H12I), C126(H12J,H12K,H12L), C128(H12M,H12N,H12O),
 C129(H12P,H12Q,H12R), C133(H13E,H13F,H13G), C134(H13H,H13I,H13J), C136(H13K,
 H13L,H13M), C137(H13N,H13O,H13P), C139(H13Q,H13R,H13S), C140(H14A,H14B,H14C),
 C144(H14H,H14I,H14J), C145(H14K,H14L,H14M), C147(H14N,H14O,H14P), C148(H14Q,
 H14R,H14S), C150(H15A,H15B,H15C), C151(H15D,H15E,H15F), C153(H15G,H15H,H15I),
 C154(H15J,H15K,H15L), C156(H15M,H15N,H15O), C157(H15P,H15Q,H15R)
;

loop_
_space_group_symop_operation_xyz
'x, y, z'
'-x, -y, -z'

loop_
_atom_site_label
_atom_site_type_symbol
_atom_site_fract_x
_atom_site_fract_y
_atom_site_fract_z
_atom_site_U_iso_or_equiv
_atom_site_adp_type
_atom_site_occupancy
_atom_site_site_symmetry_order
_atom_site_calc_flag
_atom_site_refinement_flags_posn
_atom_site_refinement_flags_occupancy
_atom_site_disorder_assembly
_atom_site_disorder_group
Th1 Th 0.20004(2) 0.24704(2) 0.01122(2) 0.02670(6) Uani 1 1 d . . . .
Si1 Si 0.11195(11) 0.36619(10) -0.15976(9) 0.0292(4) Uani 1 1 d . . . .
Si2 Si 0.11904(14) 0.29044(11) 0.12777(10) 0.0377(5) Uani 1 1 d . . . .
Si3 Si 0.33890(11) 0.06773(9) 0.06543(9) 0.0299(4) Uani 1 1 d . . . .
N1 N 0.1097(3) 0.3159(3) -0.0791(3) 0.0276(11) Uani 1 1 d . . . .
N2 N 0.1421(4) 0.2394(3) 0.0951(3) 0.0364(13) Uani 1 1 d . . . .
N3 N 0.2522(3) 0.1391(3) 0.0257(3) 0.0270(11) Uani 1 1 d . . . .
N4 N 0.0872(3) 0.2004(3) 0.0167(3) 0.0322(12) Uani 1 1 d . . . .
C1 C 0.2169(4) 0.3380(4) -0.1675(4) 0.0345(15) Uani 1 1 d . . . .
H1 H 0.2438 0.3518 -0.1446 0.041 Uiso 1 1 calc R . . .
C2 C 0.2628(5) 0.2615(4) -0.1397(4) 0.0401(18) Uani 1 1 d . . . .
H2A H 0.2443 0.2471 -0.1654 0.060 Uiso 1 1 calc GR . . .
H2B H 0.2554 0.2361 -0.0967 0.060 Uiso 1 1 calc GR . . .
H2C H 0.3181 0.2523 -0.1391 0.060 Uiso 1 1 calc GR . . .
C3 C 0.2237(5) 0.3772(4) -0.2368(4) 0.0413(18) Uani 1 1 d . . . .
H3A H 0.2008 0.4263 -0.2530 0.062 Uiso 1 1 calc GR . . .
H3B H 0.1960 0.3669 -0.2616 0.062 Uiso 1 1 calc GR . . .
H3C H 0.2785 0.3634 -0.2397 0.062 Uiso 1 1 calc GR . . .
C4 C 0.0480(5) 0.3571(4) -0.2118(4) 0.0384(16) Uani 1 1 d . . . .
H4 H -0.0002 0.3578 -0.1943 0.046 Uiso 1 1 calc R . . .
C5 C 0.0824(5) 0.2891(4) -0.2087(4) 0.0434(19) Uani 1 1 d . . . .
H5A H 0.1001 0.2517 -0.1647 0.065 Uiso 1 1 calc GR . . .
H5B H 0.1264 0.2877 -0.2300 0.065 Uiso 1 1 calc GR . . .
H5C H 0.0427 0.2841 -0.2294 0.065 Uiso 1 1 calc GR . . .
C6 C 0.0208(5) 0.4160(4) -0.2804(4) 0.046(2) Uani 1 1 d . . . .
H6A H 0.0659 0.4184 -0.2999 0.069 Uiso 1 1 calc GR . . .
H6B H -0.0073 0.4590 -0.2820 0.069 Uiso 1 1 calc GR . . .
H6C H -0.0137 0.4083 -0.3031 0.069 Uiso 1 1 calc GR . . .
C7 C 0.0754(5) 0.4608(4) -0.1898(4) 0.0378(16) Uani 1 1 d . . . .
H7 H 0.0701 0.4845 -0.2364 0.045 Uiso 1 1 calc R . . .
C8 C 0.1333(6) 0.4805(5) -0.1651(5) 0.049(2) Uani 1 1 d . . . .
H8A H 0.1836 0.4651 -0.1761 0.074 Uiso 1 1 calc GR . . .
H8B H 0.1400 0.4586 -0.1193 0.074 Uiso 1 1 calc GR . . .
H8C H 0.1127 0.5301 -0.1843 0.074 Uiso 1 1 calc GR . . .
C9 C -0.0049(5) 0.4888(4) -0.1775(4) 0.0457(19) Uani 1 1 d . . . .
H9A H -0.0024 0.4673 -0.1321 0.068 Uiso 1 1 calc GR . . .
H9B H -0.0414 0.4787 -0.1958 0.068 Uiso 1 1 calc GR . . .
H9C H -0.0225 0.5382 -0.1967 0.068 Uiso 1 1 calc GR . . .
C10 C 0.0305(4) 0.3202(4) -0.0672(4) 0.0338(15) Uani 1 1 d . . . .
H10A H -0.0086 0.3543 -0.1066 0.041 Uiso 1 1 calc R . . .
H10B H 0.0185 0.3345 -0.0362 0.041 Uiso 1 1 calc R . . .
C11 C 0.0284(4) 0.2504(4) -0.0421(4) 0.0338(15) Uani 1 1 d . . . .
H11A H -0.0238 0.2521 -0.0339 0.041 Uiso 1 1 calc R . . .
H11B H 0.0394 0.2367 -0.0735 0.041 Uiso 1 1 calc R . . .
C12 C 0.1428(5) 0.3671(4) 0.0754(4) 0.0375(16) Uani 1 1 d . . . .
H12 H 0.2001 0.3491 0.0776 0.045 Uiso 1 1 calc R . . .
C13 C 0.1045(5) 0.4092(4) 0.0058(4) 0.0423(18) Uani 1 1 d . . . .
H13T H 0.0484 0.4315 0.0009 0.063 Uiso 1 1 calc GR . . .
H13U H 0.1150 0.3793 -0.0113 0.063 Uiso 1 1 calc GR . . .
H13V H 0.1257 0.4440 -0.0169 0.063 Uiso 1 1 calc GR . . .
C14 C 0.1266(6) 0.4157(5) 0.1002(4) 0.051(2) Uani 1 1 d . . . .
H14T H 0.1484 0.3894 0.1454 0.076 Uiso 1 1 calc GR . . .
H14U H 0.0705 0.4403 0.0928 0.076 Uiso 1 1 calc GR . . .
H14V H 0.1507 0.4484 0.0783 0.076 Uiso 1 1 calc GR . . .
C15 C 0.1783(7) 0.2462(5) 0.2096(5) 0.060(2) Uani 1 1 d . . . .
H15 H 0.1560 0.2762 0.2269 0.072 Uiso 1 1 calc R . . .
C16 C 0.1728(11) 0.1779(7) 0.2536(5) 0.097(5) Uani 1 1 d . . . .
H16C H 0.2003 0.1452 0.2412 0.146 Uiso 1 1 calc GR . . .
H16D H 0.1182 0.1841 0.2512 0.146 Uiso 1 1 calc GR . . .
H16E H 0.1965 0.1606 0.2968 0.146 Uiso 1 1 calc GR . . .
C17 C 0.2628(7) 0.2362(6) 0.2100(6) 0.072(3) Uani 1 1 d . . . .
H17A H 0.2661 0.2805 0.1838 0.108 Uiso 1 1 calc GR . . .
H17B H 0.2866 0.2068 0.1934 0.108 Uiso 1 1 calc GR . . .
H17C H 0.2901 0.2148 0.2532 0.108 Uiso 1 1 calc GR . . .
C18 C 0.0128(6) 0.3138(6) 0.1359(5) 0.057(2) Uani 1 1 d . . . .
H18 H 0.0015 0.2726 0.1481 0.069 Uiso 1 1 calc R . . .
C19 C -0.0449(6) 0.3716(6) 0.0754(6) 0.065(3) Uani 1 1 d . . . .
H19A H -0.0359 0.3608 0.0423 0.098 Uiso 1 1 calc GR . . .
H19B H -0.0381 0.4139 0.0628 0.098 Uiso 1 1 calc GR . . .
H19C H -0.0979 0.3771 0.0821 0.098 Uiso 1 1 calc GR . . .
C20 C -0.0036(8) 0.3292(7) 0.1882(6) 0.074(3) Uani 1 1 d . . . .
H20A H 0.0112 0.3668 0.1804 0.111 Uiso 1 1 calc GR . . .
H20B H 0.0265 0.2886 0.2287 0.111 Uiso 1 1 calc GR . . .
H20C H -0.0591 0.3422 0.1889 0.111 Uiso 1 1 calc GR . . .
C21 C 0.1151(5) 0.1820(4) 0.1214(4) 0.0382(16) Uani 1 1 d . . . .
H21A H 0.0936 0.1778 0.1589 0.046 Uiso 1 1 calc R . . .
H21B H 0.1595 0.1387 0.1344 0.046 Uiso 1 1 calc R . . .
C22 C 0.0539(5) 0.1952(4) 0.0728(4) 0.0377(16) Uani 1 1 d . . . .
H22A H 0.0355 0.1576 0.0905 0.045 Uiso 1 1 calc R . . .
H22B H 0.0091 0.2382 0.0602 0.045 Uiso 1 1 calc R . . .
C23 C 0.3953(5) 0.0804(4) 0.1188(4) 0.0405(17) Uani 1 1 d . . . .
H23 H 0.4110 0.1185 0.0901 0.049 Uiso 1 1 calc R . . .
C24 C 0.3509(6) 0.1025(5) 0.1604(4) 0.051(2) Uani 1 1 d . . . .
H24A H 0.3372 0.0655 0.1918 0.077 Uiso 1 1 calc GR . . .
H24B H 0.3034 0.1431 0.1346 0.077 Uiso 1 1 calc GR . . .
H24C H 0.3832 0.1130 0.1817 0.077 Uiso 1 1 calc GR . . .
C25 C 0.4714(5) 0.0182(5) 0.1579(4) 0.050(2) Uani 1 1 d . . . .
H25A H 0.5007 0.0058 0.1302 0.075 Uiso 1 1 calc GR . . .
H25B H 0.4597 -0.0203 0.1889 0.075 Uiso 1 1 calc GR . . .
H25C H 0.5025 0.0293 0.1797 0.075 Uiso 1 1 calc GR . . .
C26 C 0.4037(4) 0.0563(4) 0.0097(4) 0.0358(15) Uani 1 1 d . . . .
H26 H 0.4469 0.0103 0.0351 0.043 Uiso 1 1 calc R . . .
C27 C 0.3618(5) 0.0562(5) -0.0429(4) 0.0450(19) Uani 1 1 d . . . .
H27A H 0.3206 0.1014 -0.0705 0.068 Uiso 1 1 calc GR . . .
H27B H 0.3389 0.0220 -0.0246 0.068 Uiso 1 1 calc GR . . .
H27C H 0.3989 0.0451 -0.0674 0.068 Uiso 1 1 calc GR . . .
C28 C 0.4409(5) 0.1077(4) -0.0173(4) 0.0398(17) Uani 1 1 d . . . .
H28A H 0.4773 0.0997 0.0164 0.060 Uiso 1 1 calc GR . . .
H28B H 0.4006 0.1539 -0.0369 0.060 Uiso 1 1 calc GR . . .
H28C H 0.4688 0.1026 -0.0489 0.060 Uiso 1 1 calc GR . . .
C29 C 0.3169(5) -0.0117(4) 0.1102(4) 0.0399(17) Uani 1 1 d . . . .
H29 H 0.2709 -0.0036 0.0828 0.048 Uiso 1 1 calc R . . .
C30 C 0.2919(7) -0.0229(5) 0.1720(5) 0.057(2) Uani 1 1 d . . . .
H30A H 0.2473 0.0178 0.1638 0.085 Uiso 1 1 calc GR . . .
H30B H 0.3350 -0.0314 0.2010 0.085 Uiso 1 1 calc GR . . .
H30C H 0.2773 -0.0623 0.1906 0.085 Uiso 1 1 calc GR . . .
C31 C 0.3809(5) -0.0786(4) 0.1220(5) 0.048(2) Uani 1 1 d . . . .
H31A H 0.4281 -0.0889 0.1481 0.073 Uiso 1 1 calc GR . . .
H31B H 0.3919 -0.0736 0.0817 0.073 Uiso 1 1 calc GR . . .
H31C H 0.3632 -0.1160 0.1436 0.073 Uiso 1 1 calc GR . . .
C32 C 0.1941(4) 0.1315(3) -0.0081(3) 0.0286(14) Uani 1 1 d . . . .
H32A H 0.2178 0.0879 -0.0069 0.034 Uiso 1 1 calc R . . .
H32B H 0.1775 0.1691 -0.0525 0.034 Uiso 1 1 calc R . . .
C33 C 0.1238(4) 0.1325(4) 0.0230(4) 0.0343(15) Uani 1 1 d . . . .
H33A H 0.0863 0.1249 0.0022 0.041 Uiso 1 1 calc R . . .
H33B H 0.1402 0.0960 0.0679 0.041 Uiso 1 1 calc R . . .
C34 C 0.3196(4) 0.2792(5) -0.0021(4) 0.0412(17) Uani 1 1 d . . . .
H34A H 0.3664 0.2361 0.0185 0.049 Uiso 1 1 calc R . . .
H34B H 0.3200 0.3028 -0.0475 0.049 Uiso 1 1 calc R . . .
C35 C 0.3289(5) 0.3209(6) 0.0206(5) 0.056(2) Uani 1 1 d . . . .
C36 C 0.3020(8) 0.3913(7) -0.0151(7) 0.081(3) Uani 1 1 d . . . .
H36 H 0.2785 0.4147 -0.0582 0.097 Uiso 1 1 calc R . . .
C37 C 0.3094(9) 0.4301(9) 0.0127(8) 0.094(4) Uani 1 1 d . . . .
H37 H 0.2895 0.4785 -0.0111 0.112 Uiso 1 1 calc R . . .
C38 C 0.3451(10) 0.3950(10) 0.0728(9) 0.102(4) Uani 1 1 d . . . .
H38 H 0.3535 0.4203 0.0896 0.123 Uiso 1 1 calc R . . .
C39 C 0.3711(9) 0.3251(9) 0.1132(7) 0.090(4) Uani 1 1 d . . . .
H39 H 0.3925 0.3028 0.1566 0.108 Uiso 1 1 calc R . . .
C40 C 0.3631(6) 0.2909(8) 0.0845(6) 0.073(3) Uani 1 1 d . . . .
H40 H 0.3824 0.2426 0.1099 0.088 Uiso 1 1 calc R . . .
Th2 Th 0.65851(2) 0.76127(2) 0.48059(2) 0.02884(6) Uani 1 1 d . . . .
Th3 Th 0.16180(2) 0.77538(2) 0.45958(2) 0.03006(6) Uani 1 1 d . . . .
Si4 Si 0.63669(14) 0.94058(11) 0.42061(11) 0.0419(5) Uani 1 1 d . . . .
Si5 Si 0.62229(13) 0.70775(11) 0.37092(10) 0.0379(5) Uani 1 1 d . . . .
Si6 Si 0.67268(12) 0.64741(11) 0.65231(10) 0.0345(4) Uani 1 1 d . . . .
Si7 Si 0.10508(13) 0.67262(12) 0.60644(11) 0.0388(5) Uani 1 1 d . . . .
Si8 Si 0.15182(13) 0.94872(11) 0.41478(12) 0.0396(5) Uani 1 1 d . . . .
Si9 Si 0.19246(12) 0.72711(10) 0.33911(10) 0.0322(4) Uani 1 1 d . . . .
N5 N 0.6110(3) 0.8711(3) 0.4616(3) 0.0322(13) Uani 1 1 d . . . .
N6 N 0.5963(4) 0.7635(3) 0.3988(3) 0.0342(13) Uani 1 1 d . . . .
N7 N 0.6297(3) 0.6934(3) 0.5732(3) 0.0282(12) Uani 1 1 d . . . .
N8 N 0.5032(4) 0.8078(3) 0.4728(3) 0.0359(13) Uani 1 1 d . . . .
N9 N 0.0923(4) 0.7192(4) 0.5252(3) 0.0373(14) Uani 1 1 d . . . .
N10 N 0.1142(4) 0.8869(3) 0.4367(4) 0.0384(14) Uani 1 1 d . . . .
N11 N 0.1427(4) 0.7822(3) 0.3645(3) 0.0328(12) Uani 1 1 d . . . .
N12 N 0.0085(4) 0.8393(3) 0.4057(3) 0.0353(13) Uani 1 1 d . . . .
C41 C 0.7041(6) 0.9223(5) 0.3692(5) 0.055(2) Uani 1 1 d . . . .
H41 H 0.7509 0.8809 0.3987 0.066 Uiso 1 1 calc R . . .
C42 C 0.7339(8) 0.9793(6) 0.3318(6) 0.078(3) Uani 1 1 d . . . .
H42A H 0.7544 0.9896 0.3603 0.116 Uiso 1 1 calc GR . . .
H42B H 0.6911 1.0203 0.2992 0.116 Uiso 1 1 calc GR . . .
H42C H 0.7752 0.9640 0.3120 0.116 Uiso 1 1 calc GR . . .
C43 C 0.6739(7) 0.9050(6) 0.3249(5) 0.066(3) Uani 1 1 d . . . .
H43A H 0.6318 0.9458 0.2915 0.099 Uiso 1 1 calc GR . . .
H43B H 0.6545 0.8692 0.3485 0.099 Uiso 1 1 calc GR . . .
H43C H 0.7162 0.8889 0.3064 0.099 Uiso 1 1 calc GR . . .
C44 C 0.5463(7) 1.0231(5) 0.3738(5) 0.068(3) Uani 1 1 d . . . .
H44 H 0.5095 1.0194 0.4033 0.081 Uiso 1 1 calc R . . .
C45 C 0.5557(10) 1.0883(6) 0.3562(8) 0.105(5) Uani 1 1 d . . . .
H45A H 0.5934 1.0944 0.3287 0.158 Uiso 1 1 calc GR . . .
H45B H 0.5743 1.0859 0.3943 0.158 Uiso 1 1 calc GR . . .
H45C H 0.5056 1.1269 0.3341 0.158 Uiso 1 1 calc GR . . .
C46 C 0.5035(8) 1.0294(6) 0.3178(6) 0.080(4) Uani 1 1 d . . . .
H46A H 0.4958 0.9872 0.3311 0.121 Uiso 1 1 calc GR . . .
H46B H 0.5343 1.0371 0.2850 0.121 Uiso 1 1 calc GR . . .
H46C H 0.4530 1.0678 0.3013 0.121 Uiso 1 1 calc GR . . .
C47 C 0.6931(6) 0.9526(5) 0.4749(5) 0.0503(19) Uani 1 1 d . . . .
H47 H 0.6970 0.9977 0.4487 0.060 Uiso 1 1 calc R . . .
C48 C 0.6492(6) 0.9559(6) 0.5257(5) 0.061(3) Uani 1 1 d . . . .
H48A H 0.6464 0.9117 0.5537 0.091 Uiso 1 1 calc GR . . .
H48B H 0.5966 0.9912 0.5059 0.091 Uiso 1 1 calc GR . . .
H48C H 0.6765 0.9670 0.5500 0.091 Uiso 1 1 calc GR . . .
C49 C 0.7755(6) 0.8989(5) 0.5045(5) 0.052(2) Uani 1 1 d . . . .
H49A H 0.8054 0.9024 0.4715 0.078 Uiso 1 1 calc GR . . .
H49B H 0.7742 0.8535 0.5274 0.078 Uiso 1 1 calc GR . . .
H49C H 0.8000 0.9063 0.5337 0.078 Uiso 1 1 calc GR . . .
C50 C 0.5444(5) 0.8812(4) 0.4938(4) 0.0412(17) Uani 1 1 d . . . .
H50A H 0.5275 0.9265 0.4895 0.049 Uiso 1 1 calc R . . .
H50B H 0.5608 0.8459 0.5391 0.049 Uiso 1 1 calc R . . .
C51 C 0.4780(5) 0.8764(4) 0.4643(4) 0.0403(17) Uani 1 1 d . . . .
H51A H 0.4330 0.8845 0.4843 0.048 Uiso 1 1 calc R . . .
H51B H 0.4618 0.9116 0.4190 0.048 Uiso 1 1 calc R . . .
C52 C 0.5399(6) 0.6795(6) 0.3660(5) 0.052(2) Uani 1 1 d . . . .
H52 H 0.4910 0.7216 0.3481 0.063 Uiso 1 1 calc R . . .
C53 C 0.5282(7) 0.6282(7) 0.4290(5) 0.068(3) Uani 1 1 d . . . .
H53A H 0.5281 0.6435 0.4587 0.102 Uiso 1 1 calc GR . . .
H53B H 0.5705 0.5834 0.4457 0.102 Uiso 1 1 calc GR . . .
H53C H 0.4785 0.6249 0.4228 0.102 Uiso 1 1 calc GR . . .
C54 C 0.5430(8) 0.6535(7) 0.3213(6) 0.071(3) Uani 1 1 d . . . .
H54A H 0.5887 0.6108 0.3375 0.106 Uiso 1 1 calc GR . . .
H54B H 0.5462 0.6876 0.2798 0.106 Uiso 1 1 calc GR . . .
H54C H 0.4960 0.6453 0.3178 0.106 Uiso 1 1 calc GR . . .
C55 C 0.7154(5) 0.6341(4) 0.4257(4) 0.0438(19) Uani 1 1 d . . . .
H55 H 0.7547 0.6542 0.4228 0.053 Uiso 1 1 calc R . . .
C56 C 0.7482(7) 0.5822(5) 0.4052(5) 0.064(3) Uani 1 1 d . . . .
H56A H 0.7509 0.6061 0.3607 0.096 Uiso 1 1 calc GR . . .
H56B H 0.7142 0.5577 0.4113 0.096 Uiso 1 1 calc GR . . .
H56C H 0.8003 0.5497 0.4304 0.096 Uiso 1 1 calc GR . . .
C57 C 0.7126(6) 0.5952(5) 0.4953(4) 0.048(2) Uani 1 1 d . . . .
H57A H 0.6802 0.5694 0.5015 0.072 Uiso 1 1 calc GR . . .
H57B H 0.6906 0.6277 0.5092 0.072 Uiso 1 1 calc GR . . .
H57C H 0.7653 0.5638 0.5199 0.072 Uiso 1 1 calc GR . . .
C58 C 0.6427(6) 0.7486(5) 0.2885(4) 0.0471(19) Uani 1 1 d . . . .
H58 H 0.6525 0.7146 0.2753 0.057 Uiso 1 1 calc R . . .
C59 C 0.5734(6) 0.8122(6) 0.2407(5) 0.064(3) Uani 1 1 d . . . .
H59A H 0.5677 0.8499 0.2471 0.096 Uiso 1 1 calc GR . . .
H59B H 0.5262 0.8029 0.2462 0.096 Uiso 1 1 calc GR . . .
H59C H 0.5819 0.8246 0.1982 0.096 Uiso 1 1 calc GR . . .
C60 C 0.7152(6) 0.7633(5) 0.2864(5) 0.057(2) Uani 1 1 d . . . .
H60A H 0.7586 0.7219 0.3179 0.085 Uiso 1 1 calc GR . . .
H60B H 0.7065 0.7996 0.2954 0.085 Uiso 1 1 calc GR . . .
H60C H 0.7274 0.7778 0.2445 0.085 Uiso 1 1 calc GR . . .
C61 C 0.5169(5) 0.8198(5) 0.3704(4) 0.0435(18) Uani 1 1 d . . . .
H61A H 0.4928 0.8206 0.3346 0.052 Uiso 1 1 calc R . . .
H61B H 0.5210 0.8642 0.3546 0.052 Uiso 1 1 calc R . . .
C62 C 0.4671(5) 0.8086(5) 0.4194(4) 0.0398(17) Uani 1 1 d . . . .
H62A H 0.4146 0.8455 0.4007 0.048 Uiso 1 1 calc R . . .
H62B H 0.4620 0.7646 0.4345 0.048 Uiso 1 1 calc R . . .
C63 C 0.7212(5) 0.5520(4) 0.6852(4) 0.0418(17) Uani 1 1 d . . . .
H63 H 0.7328 0.5292 0.7320 0.050 Uiso 1 1 calc R . . .
C64 C 0.6672(6) 0.5251(5) 0.6691(5) 0.053(2) Uani 1 1 d . . . .
H64A H 0.6572 0.5439 0.6237 0.080 Uiso 1 1 calc GR . . .
H64B H 0.6180 0.5390 0.6821 0.080 Uiso 1 1 calc GR . . .
H64C H 0.6917 0.4753 0.6912 0.080 Uiso 1 1 calc GR . . .
C65 C 0.7983(5) 0.5305(5) 0.6655(4) 0.048(2) Uani 1 1 d . . . .
H65A H 0.8369 0.5374 0.6853 0.073 Uiso 1 1 calc GR . . .
H65B H 0.7910 0.5580 0.6197 0.073 Uiso 1 1 calc GR . . .
H65C H 0.8164 0.4822 0.6789 0.073 Uiso 1 1 calc GR . . .
C66 C 0.5957(5) 0.6604(5) 0.6998(4) 0.0436(18) Uani 1 1 d . . . .
H66 H 0.5489 0.6607 0.6801 0.052 Uiso 1 1 calc R . . .
C67 C 0.6148(7) 0.6041(6) 0.7679(5) 0.062(3) Uani 1 1 d . . . .
H67A H 0.6606 0.6012 0.7898 0.093 Uiso 1 1 calc GR . . .
H67B H 0.6255 0.5607 0.7705 0.093 Uiso 1 1 calc GR . . .
H67C H 0.5706 0.6141 0.7875 0.093 Uiso 1 1 calc GR . . .
C68 C 0.5693(6) 0.7303(5) 0.6947(5) 0.053(2) Uani 1 1 d . . . .
H68A H 0.5604 0.7662 0.6506 0.080 Uiso 1 1 calc GR . . .
H68B H 0.6097 0.7300 0.7198 0.080 Uiso 1 1 calc GR . . .
H68C H 0.5211 0.7390 0.7102 0.080 Uiso 1 1 calc GR . . .
C69 C 0.7512(5) 0.6758(5) 0.6614(4) 0.0403(17) Uani 1 1 d . . . .
H69 H 0.7926 0.6599 0.6409 0.048 Uiso 1 1 calc R . . .
C70 C 0.7891(6) 0.6397(5) 0.7314(4) 0.049(2) Uani 1 1 d . . . .
H70A H 0.8118 0.5902 0.7494 0.074 Uiso 1 1 calc GR . . .
H70B H 0.7497 0.6510 0.7542 0.074 Uiso 1 1 calc GR . . .
H70C H 0.8300 0.6550 0.7348 0.074 Uiso 1 1 calc GR . . .
C71 C 0.7287(5) 0.7534(5) 0.6302(4) 0.0444(19) Uani 1 1 d . . . .
H71A H 0.6941 0.7702 0.6531 0.067 Uiso 1 1 calc GR . . .
H71B H 0.7019 0.7767 0.5865 0.067 Uiso 1 1 calc GR . . .
H71C H 0.7756 0.7623 0.6313 0.067 Uiso 1 1 calc GR . . .
C72 C 0.5545(4) 0.6890(4) 0.5594(4) 0.0372(16) Uani 1 1 d . . . .
H72A H 0.5446 0.6552 0.5985 0.045 Uiso 1 1 calc R . . .
H72B H 0.5571 0.6741 0.5288 0.045 Uiso 1 1 calc R . . .
C73 C 0.4891(5) 0.7594(5) 0.5327(4) 0.0430(17) Uani 1 1 d . . . .
H73A H 0.4385 0.7571 0.5254 0.052 Uiso 1 1 calc R . . .
H73B H 0.4876 0.7748 0.5628 0.052 Uiso 1 1 calc R . . .
C74 C 0.8081(4) 0.7314(4) 0.4997(4) 0.0347(15) Uani 1 1 d . . . .
H74A H 0.8164 0.7745 0.4798 0.042 Uiso 1 1 calc R . . .
H74B H 0.8283 0.7071 0.5454 0.042 Uiso 1 1 calc R . . .
C75 C 0.8512(5) 0.6912(5) 0.4765(4) 0.0471(19) Uani 1 1 d . . . .
C76 C 0.8591(6) 0.7203(6) 0.4134(5) 0.055(2) Uani 1 1 d . . . .
H76 H 0.8356 0.7684 0.3861 0.066 Uiso 1 1 calc R . . .
C77 C 0.9003(7) 0.6802(7) 0.3901(6) 0.075(3) Uani 1 1 d . . . .
H77 H 0.9062 0.7014 0.3477 0.090 Uiso 1 1 calc R . . .
C78 C 0.9328(9) 0.6104(8) 0.4275(7) 0.091(4) Uani 1 1 d . . . .
H78 H 0.9585 0.5832 0.4107 0.109 Uiso 1 1 calc R . . .
C79 C 0.9273(9) 0.5802(8) 0.4904(7) 0.092(4) Uani 1 1 d . . . .
H79 H 0.9513 0.5320 0.5171 0.111 Uiso 1 1 calc R . . .
C80 C 0.8869(7) 0.6198(6) 0.5146(6) 0.065(3) Uani 1 1 d . . . .
H80 H 0.8834 0.5981 0.5576 0.078 Uiso 1 1 calc R . . .
C81 C 0.0104(7) 0.6948(6) 0.6341(7) 0.082(4) Uani 1 1 d . . . .
H81 H 0.0382 0.6848 0.6741 0.098 Uiso 1 1 calc R . . .
C82 C -0.0209(8) 0.6462(7) 0.6668(8) 0.095(5) Uani 1 1 d . . . .
H82A H 0.0170 0.6074 0.7048 0.143 Uiso 1 1 calc GR . . .
H82B H -0.0332 0.6304 0.6401 0.143 Uiso 1 1 calc GR . . .
H82C H -0.0683 0.6665 0.6785 0.143 Uiso 1 1 calc GR . . .
C83 C -0.0344(6) 0.7661(5) 0.6153(5) 0.062(3) Uani 1 1 d . . . .
H83A H -0.0752 0.7877 0.5783 0.094 Uiso 1 1 calc GR . . .
H83B H 0.0002 0.7906 0.6051 0.094 Uiso 1 1 calc GR . . .
H83C H -0.0581 0.7675 0.6498 0.094 Uiso 1 1 calc GR . . .
C84 C 0.1484(5) 0.5772(4) 0.6394(4) 0.0436(18) Uani 1 1 d . . . .
H84 H 0.1415 0.5547 0.6838 0.052 Uiso 1 1 calc R . . .
C85 C 0.2356(5) 0.5487(5) 0.6412(4) 0.052(2) Uani 1 1 d . . . .
H85A H 0.2630 0.5580 0.6671 0.079 Uiso 1 1 calc GR . . .
H85B H 0.2451 0.5705 0.5984 0.079 Uiso 1 1 calc GR . . .
H85C H 0.2546 0.4993 0.6591 0.079 Uiso 1 1 calc GR . . .
C86 C 0.1052(6) 0.5567(5) 0.6045(4) 0.050(2) Uani 1 1 d . . . .
H86A H 0.1150 0.5738 0.5617 0.075 Uiso 1 1 calc GR . . .
H86B H 0.0494 0.5763 0.6026 0.075 Uiso 1 1 calc GR . . .
H86C H 0.1237 0.5069 0.6269 0.075 Uiso 1 1 calc GR . . .
C87 C 0.1782(6) 0.6919(5) 0.6388(4) 0.0480(19) Uani 1 1 d . . . .
H87 H 0.2269 0.6768 0.6242 0.058 Uiso 1 1 calc R . . .
C88 C 0.1994(8) 0.6507(7) 0.7109(5) 0.075(3) Uani 1 1 d . . . .
H88A H 0.2149 0.6022 0.7262 0.112 Uiso 1 1 calc GR . . .
H88B H 0.1543 0.6660 0.7276 0.112 Uiso 1 1 calc GR . . .
H88C H 0.2425 0.6578 0.7250 0.112 Uiso 1 1 calc GR . . .
C89 C 0.1571(6) 0.7678(6) 0.6157(5) 0.057(2) Uani 1 1 d . . . .
H89A H 0.1118 0.7842 0.6317 0.085 Uiso 1 1 calc GR . . .
H89B H 0.1449 0.7946 0.5697 0.085 Uiso 1 1 calc GR . . .
H89C H 0.2011 0.7728 0.6312 0.085 Uiso 1 1 calc GR . . .
C90 C 0.0226(5) 0.7253(5) 0.4900(4) 0.0459(19) Uani 1 1 d . . . .
H90A H 0.0388 0.7058 0.4632 0.055 Uiso 1 1 calc R . . .
H90B H -0.0050 0.6998 0.5200 0.055 Uiso 1 1 calc R . . .
C91 C -0.0300(5) 0.7990(5) 0.4503(4) 0.0427(17) Uani 1 1 d . . . .
H91A H -0.0762 0.8033 0.4268 0.051 Uiso 1 1 calc R . . .
H91B H -0.0479 0.8173 0.4777 0.051 Uiso 1 1 calc R . . .
C92 C 0.1840(6) 0.9549(5) 0.4836(5) 0.050(2) Uani 1 1 d . . . .
H92 H 0.1946 0.9973 0.4654 0.060 Uiso 1 1 calc R . . .
C93 C 0.1189(6) 0.9628(6) 0.5214(6) 0.062(3) Uani 1 1 d . . . .
H93A H 0.1066 0.9222 0.5398 0.092 Uiso 1 1 calc GR . . .
H93B H 0.0724 1.0032 0.4932 0.092 Uiso 1 1 calc GR . . .
H93C H 0.1368 0.9679 0.5549 0.092 Uiso 1 1 calc GR . . .
C94 C 0.2581(6) 0.8958(6) 0.5286(5) 0.055(2) Uani 1 1 d . . . .
H94A H 0.3012 0.8951 0.5063 0.082 Uiso 1 1 calc GR . . .
H94B H 0.2512 0.8528 0.5449 0.082 Uiso 1 1 calc GR . . .
H94C H 0.2695 0.9014 0.5635 0.082 Uiso 1 1 calc GR . . .
C95 C 0.2420(5) 0.9250(4) 0.3830(4) 0.0374(16) Uani 1 1 d . . . .
H95 H 0.2816 0.8828 0.4194 0.045 Uiso 1 1 calc R . . .
C96 C 0.2342(6) 0.9080(5) 0.3327(5) 0.051(2) Uani 1 1 d . . . .
H96A H 0.2002 0.9492 0.2941 0.077 Uiso 1 1 calc GR . . .
H96B H 0.2120 0.8734 0.3474 0.077 Uiso 1 1 calc GR . . .
H96C H 0.2856 0.8903 0.3242 0.077 Uiso 1 1 calc GR . . .
C97 C 0.2767(6) 0.9791(5) 0.3592(5) 0.053(2) Uani 1 1 d . . . .
H97A H 0.2843 0.9888 0.3921 0.079 Uiso 1 1 calc GR . . .
H97B H 0.2413 1.0209 0.3218 0.079 Uiso 1 1 calc GR . . .
H97C H 0.3268 0.9621 0.3487 0.079 Uiso 1 1 calc GR . . .
C98 C 0.0814(7) 1.0373(6) 0.3521(6) 0.073(3) Uani 1 1 d . . . .
H98 H 0.0358 1.0265 0.3674 0.088 Uiso 1 1 calc R . . .
C99 C 0.0587(13) 1.0926(7) 0.3623(8) 0.138(9) Uani 1 1 d . . . .
H99A H 0.1036 1.1033 0.3657 0.207 Uiso 1 1 calc GR . . .
H99B H 0.0388 1.0800 0.4012 0.207 Uiso 1 1 calc GR . . .
H99C H 0.0180 1.1325 0.3269 0.207 Uiso 1 1 calc GR . . .
C100 C 0.0577(8) 1.0460(6) 0.2920(6) 0.074(3) Uani 1 1 d . . . .
H10C H 0.0045 1.0487 0.2877 0.111 Uiso 1 1 calc GR . . .
H10D H 0.0926 1.0071 0.2897 0.111 Uiso 1 1 calc GR . . .
H10E H 0.0602 1.0881 0.2579 0.111 Uiso 1 1 calc GR . . .
C101 C 0.0311(5) 0.9085(5) 0.4429(5) 0.053(2) Uani 1 1 d . . . .
H10F H 0.0123 0.9547 0.4367 0.063 Uiso 1 1 calc R . . .
H10G H 0.0266 0.8767 0.4856 0.063 Uiso 1 1 calc R . . .
C102 C -0.0178(5) 0.9089(4) 0.3950(5) 0.0466(19) Uani 1 1 d . . . .
H10H H -0.0730 0.9247 0.3983 0.056 Uiso 1 1 calc R . . .
H10I H -0.0134 0.9407 0.3523 0.056 Uiso 1 1 calc R . . .
C103 C 0.2676(5) 0.6486(4) 0.4091(4) 0.0420(17) Uani 1 1 d . . . .
H103 H 0.3036 0.6651 0.4207 0.050 Uiso 1 1 calc R . . .
C104 C 0.3184(6) 0.5961(5) 0.3938(5) 0.055(2) Uani 1 1 d . . . .
H10J H 0.3390 0.6188 0.3566 0.083 Uiso 1 1 calc GR . . .
H10K H 0.2873 0.5750 0.3856 0.083 Uiso 1 1 calc GR . . .
H10L H 0.3616 0.5609 0.4295 0.083 Uiso 1 1 calc GR . . .
C105 C 0.2389(6) 0.6122(5) 0.4688(4) 0.051(2) Uani 1 1 d . . . .
H10M H 0.2130 0.5859 0.4637 0.076 Uiso 1 1 calc GR . . .
H10N H 0.2021 0.6459 0.4767 0.076 Uiso 1 1 calc GR . . .
H10O H 0.2831 0.5813 0.5045 0.076 Uiso 1 1 calc GR . . .
C106 C 0.1196(6) 0.7069(5) 0.3053(5) 0.050(2) Uani 1 1 d . . . .
H106 H 0.0726 0.7504 0.2817 0.061 Uiso 1 1 calc R . . .
C107 C 0.1455(6) 0.6853(6) 0.2577(5) 0.056(2) Uani 1 1 d . . . .
H10P H 0.1954 0.6460 0.2768 0.084 Uiso 1 1 calc GR . . .
H10Q H 0.1512 0.7232 0.2204 0.084 Uiso 1 1 calc GR . . .
H10R H 0.1066 0.6729 0.2456 0.084 Uiso 1 1 calc GR . . .
C108 C 0.0927(7) 0.6562(6) 0.3555(5) 0.064(3) Uani 1 1 d . . . .
H10S H 0.0829 0.6669 0.3886 0.096 Uiso 1 1 calc GR . . .
H10T H 0.1328 0.6102 0.3736 0.096 Uiso 1 1 calc GR . . .
H10U H 0.0447 0.6585 0.3371 0.096 Uiso 1 1 calc GR . . .
C109 C 0.2473(5) 0.7630(4) 0.2759(4) 0.0376(16) Uani 1 1 d . . . .
H109 H 0.2638 0.7318 0.2592 0.045 Uiso 1 1 calc R . . .
C110 C 0.1970(6) 0.8338(5) 0.2201(4) 0.051(2) Uani 1 1 d . . . .
H11C H 0.1804 0.8666 0.2340 0.076 Uiso 1 1 calc GR . . .
H11D H 0.1513 0.8321 0.2030 0.076 Uiso 1 1 calc GR . . .
H11E H 0.2272 0.8481 0.1874 0.076 Uiso 1 1 calc GR . . .
C111 C 0.3219(5) 0.7645(5) 0.2998(5) 0.047(2) Uani 1 1 d . . . .
H11F H 0.3576 0.7179 0.3309 0.071 Uiso 1 1 calc GR . . .
H11G H 0.3089 0.7922 0.3192 0.071 Uiso 1 1 calc GR . . .
H11H H 0.3466 0.7842 0.2645 0.071 Uiso 1 1 calc GR . . .
C112 C 0.0735(5) 0.8419(4) 0.3199(4) 0.0395(16) Uani 1 1 d . . . .
H11I H 0.0684 0.8429 0.2799 0.047 Uiso 1 1 calc R . . .
H11J H 0.0795 0.8840 0.3111 0.047 Uiso 1 1 calc R . . .
C113 C -0.0002(5) 0.8398(4) 0.3464(4) 0.0386(16) Uani 1 1 d . . . .
H11K H -0.0463 0.8802 0.3159 0.046 Uiso 1 1 calc R . . .
H11L H -0.0074 0.7983 0.3545 0.046 Uiso 1 1 calc R . . .
C114 C 0.3056(4) 0.7342(4) 0.4999(4) 0.0352(15) Uani 1 1 d . . . .
H11M H 0.3298 0.7376 0.4637 0.042 Uiso 1 1 calc R . . .
H11N H 0.3101 0.7700 0.5059 0.042 Uiso 1 1 calc R . . .
C115 C 0.3604(5) 0.6681(5) 0.5558(4) 0.0446(18) Uani 1 1 d . . . .
C116 C 0.4012(5) 0.6101(5) 0.5530(5) 0.053(2) Uani 1 1 d . . . .
H116 H 0.3972 0.6134 0.5134 0.064 Uiso 1 1 calc R . . .
C117 C 0.4469(7) 0.5486(6) 0.6048(6) 0.069(3) Uani 1 1 d . . . .
H117 H 0.4728 0.5102 0.6008 0.083 Uiso 1 1 calc R . . .
C118 C 0.4554(7) 0.5423(7) 0.6642(6) 0.071(3) Uani 1 1 d . . . .
H118 H 0.4869 0.5001 0.7005 0.086 Uiso 1 1 calc R . . .
C119 C 0.4170(7) 0.5986(7) 0.6675(5) 0.068(3) Uani 1 1 d . . . .
H119 H 0.4220 0.5951 0.7071 0.082 Uiso 1 1 calc R . . .
C120 C 0.3701(5) 0.6623(6) 0.6141(4) 0.051(2) Uani 1 1 d . . . .
H120 H 0.3453 0.7008 0.6179 0.061 Uiso 1 1 calc R . . .
Th4 Th 0.71306(2) 0.21496(2) 0.04399(2) 0.03284(7) Uani 1 1 d D . . .
Si10 Si 0.56424(12) 0.33691(12) -0.10159(10) 0.0371(4) Uani 1 1 d . . . .
Si11 Si 0.85102(15) 0.04444(11) 0.07629(11) 0.0436(5) Uani 1 1 d . . . .
Si12 Si 0.70831(14) 0.24856(13) 0.17377(11) 0.0433(5) Uani 1 1 d . . . .
N13 N 0.5926(4) 0.2814(3) -0.0216(3) 0.0379(14) Uani 1 1 d . . . .
N14 N 0.7590(4) 0.1068(3) 0.0584(3) 0.0413(15) Uani 1 1 d . . . .
N15 N 0.7035(4) 0.2003(4) 0.1424(3) 0.0443(15) Uani 1 1 d . . . .
N16 N 0.6122(5) 0.1555(4) 0.0916(3) 0.0485(16) Uani 1 1 d . . . .
C121 C 0.5353(7) 0.4282(5) -0.1218(5) 0.061(2) Uani 1 1 d . . . .
H121 H 0.5137 0.4586 -0.1680 0.073 Uiso 1 1 calc R . . .
C122 C 0.4723(7) 0.4490(6) -0.0883(6) 0.074(3) Uani 1 1 d . . . .
H12A H 0.4913 0.4193 -0.0427 0.111 Uiso 1 1 calc GR . . .
H12B H 0.4257 0.4446 -0.1001 0.111 Uiso 1 1 calc GR . . .
H12C H 0.4598 0.4965 -0.1005 0.111 Uiso 1 1 calc GR . . .
C123 C 0.6064(9) 0.4402(7) -0.1080(9) 0.096(4) Uani 1 1 d . . . .
H12D H 0.6408 0.4370 -0.1368 0.145 Uiso 1 1 calc GR . . .
H12E H 0.6342 0.4055 -0.0646 0.145 Uiso 1 1 calc GR . . .
H12F H 0.5895 0.4856 -0.1136 0.145 Uiso 1 1 calc GR . . .
C124 C 0.4810(8) 0.3322(8) -0.1412(7) 0.089(4) Uani 1 1 d . . . .
H124 H 0.4542 0.3251 -0.1050 0.106 Uiso 1 1 calc R . . .
C125 C 0.4171(9) 0.3886(10) -0.1828(10) 0.144(8) Uani 1 1 d . . . .
H12G H 0.4325 0.4160 -0.2213 0.216 Uiso 1 1 calc GR . . .
H12H H 0.3942 0.4159 -0.1639 0.216 Uiso 1 1 calc GR . . .
H12I H 0.3788 0.3742 -0.1927 0.216 Uiso 1 1 calc GR . . .
C126 C 0.4935(9) 0.2636(8) -0.1291(6) 0.090(4) Uani 1 1 d . . . .
H12J H 0.5305 0.2288 -0.0893 0.134 Uiso 1 1 calc GR . . .
H12K H 0.5143 0.2587 -0.1633 0.134 Uiso 1 1 calc GR . . .
H12L H 0.4441 0.2581 -0.1267 0.134 Uiso 1 1 calc GR . . .
C127 C 0.6531(5) 0.3157(5) -0.1347(4) 0.0459(19) Uani 1 1 d . . . .
H127 H 0.6935 0.3208 -0.1133 0.055 Uiso 1 1 calc R . . .
C128 C 0.6421(8) 0.3660(7) -0.2049(5) 0.087(5) Uani 1 1 d . . . .
H12M H 0.6264 0.4122 -0.2127 0.130 Uiso 1 1 calc GR . . .
H12N H 0.6019 0.3642 -0.2284 0.130 Uiso 1 1 calc GR . . .
H12O H 0.6911 0.3536 -0.2187 0.130 Uiso 1 1 calc GR . . .
C129 C 0.6894(7) 0.2441(5) -0.1229(5) 0.060(3) Uani 1 1 d . . . .
H12P H 0.6542 0.2376 -0.1462 0.090 Uiso 1 1 calc GR . . .
H12Q H 0.6986 0.2109 -0.0779 0.090 Uiso 1 1 calc GR . . .
H12R H 0.7388 0.2374 -0.1371 0.090 Uiso 1 1 calc GR . . .
C130 C 0.5283(6) 0.2736(5) 0.0138(5) 0.054(2) Uani 1 1 d . . . .
H13A H 0.4776 0.3041 -0.0157 0.064 Uiso 1 1 calc R . . .
H13B H 0.5309 0.2871 0.0451 0.064 Uiso 1 1 calc R . . .
C131 C 0.5349(6) 0.2011(5) 0.0468(4) 0.0491(19) Uani 1 1 d . . . .
H13C H 0.5306 0.1878 0.0156 0.059 Uiso 1 1 calc R . . .
H13D H 0.4925 0.1966 0.0700 0.059 Uiso 1 1 calc R . . .
C132 C 0.8855(6) 0.0480(5) 0.0033(4) 0.0483(19) Uani 1 1 d . . . .
H132 H 0.9354 0.0075 0.0178 0.058 Uiso 1 1 calc R . . .
C133 C 0.9020(7) 0.1112(6) -0.0385(5) 0.063(3) Uani 1 1 d . . . .
H13E H 0.9454 0.1104 -0.0158 0.095 Uiso 1 1 calc GR . . .
H13F H 0.8557 0.1521 -0.0499 0.095 Uiso 1 1 calc GR . . .
H13G H 0.9154 0.1116 -0.0766 0.095 Uiso 1 1 calc GR . . .
C134 C 0.8283(6) 0.0429(5) -0.0360(5) 0.055(2) Uani 1 1 d . . . .
H13H H 0.7786 0.0820 -0.0510 0.083 Uiso 1 1 calc GR . . .
H13I H 0.8204 0.0006 -0.0102 0.083 Uiso 1 1 calc GR . . .
H13J H 0.8492 0.0429 -0.0720 0.083 Uiso 1 1 calc GR . . .
C135 C 0.8513(7) -0.0450(5) 0.1259(5) 0.061(2) Uani 1 1 d . . . .
H135 H 0.8066 -0.0445 0.1035 0.073 Uiso 1 1 calc R . . .
C136 C 0.8352(11) -0.0633(7) 0.1912(6) 0.115(6) Uani 1 1 d . . . .
H13K H 0.7892 -0.0263 0.1879 0.173 Uiso 1 1 calc GR . . .
H13L H 0.8800 -0.0699 0.2173 0.173 Uiso 1 1 calc GR . . .
H13M H 0.8261 -0.1055 0.2103 0.173 Uiso 1 1 calc GR . . .
C137 C 0.9221(8) -0.1022(6) 0.1306(7) 0.085(4) Uani 1 1 d . . . .
H13N H 0.9673 -0.1086 0.1561 0.127 Uiso 1 1 calc GR . . .
H13O H 0.9316 -0.0906 0.0885 0.127 Uiso 1 1 calc GR . . .
H13P H 0.9130 -0.1444 0.1503 0.127 Uiso 1 1 calc GR . . .
C138 C 0.9222(6) 0.0601(5) 0.1154(5) 0.057(2) Uani 1 1 d . . . .
H138 H 0.9186 0.1069 0.0839 0.069 Uiso 1 1 calc R . . .
C139 C 0.9037(8) 0.0622(9) 0.1734(7) 0.097(5) Uani 1 1 d . . . .
H13Q H 0.9094 0.0167 0.2072 0.145 Uiso 1 1 calc GR . . .
H13R H 0.8502 0.0945 0.1641 0.145 Uiso 1 1 calc GR . . .
H13S H 0.9394 0.0766 0.1867 0.145 Uiso 1 1 calc GR . . .
C140 C 1.0064(6) 0.0135(6) 0.1286(5) 0.064(3) Uani 1 1 d . . . .
H14A H 1.0201 0.0163 0.0896 0.095 Uiso 1 1 calc GR . . .
H14B H 1.0140 -0.0336 0.1596 0.095 Uiso 1 1 calc GR . . .
H14C H 1.0396 0.0276 0.1450 0.095 Uiso 1 1 calc GR . . .
C141 C 0.6925(6) 0.0907(5) 0.0482(5) 0.051(2) Uani 1 1 d . . . .
H14D H 0.7122 0.0462 0.0508 0.061 Uiso 1 1 calc R . . .
H14E H 0.6604 0.1260 0.0057 0.061 Uiso 1 1 calc R . . .
C142 C 0.6429(6) 0.0880(5) 0.0971(5) 0.055(2) Uani 1 1 d . . . .
H14F H 0.5994 0.0764 0.0902 0.067 Uiso 1 1 calc R . . .
H14G H 0.6745 0.0525 0.1397 0.067 Uiso 1 1 calc R . . .
C143 C 0.6941(15) 0.3386(8) 0.1133(9) 0.066(4) Uani 0.292(17) 1 d . P A 1
H143 H 0.7326 0.3368 0.0858 0.079 Uiso 0.292(17) 1 calc R P A 1
C144 C 0.705(2) 0.3792(11) 0.1412(15) 0.076(6) Uani 0.292(17) 1 d . P A 1
H14H H 0.6639 0.3859 0.1645 0.115 Uiso 0.292(17) 1 calc GR P A 1
H14I H 0.7022 0.4236 0.1074 0.115 Uiso 0.292(17) 1 calc GR P A 1
H14J H 0.7556 0.3540 0.1698 0.115 Uiso 0.292(17) 1 calc GR P A 1
C145 C 0.6119(17) 0.3822(11) 0.0712(14) 0.081(7) Uani 0.292(17) 1 d . P A 1
H14K H 0.5924 0.4268 0.0674 0.121 Uiso 0.292(17) 1 calc GR P A 1
H14L H 0.5771 0.3590 0.0899 0.121 Uiso 0.292(17) 1 calc GR P A 1
H14M H 0.6143 0.3883 0.0294 0.121 Uiso 0.292(17) 1 calc GR P A 1
C146 C 0.7181(9) 0.3285(7) 0.1050(5) 0.064(3) Uani 0.708(17) 1 d D P A 2
H146 H 0.7652 0.3112 0.0899 0.077 Uiso 0.708(17) 1 calc R P A 2
C147 C 0.7327(10) 0.3732(7) 0.1246(7) 0.064(4) Uani 0.708(17) 1 d . P A 2
H14N H 0.7520 0.4045 0.0918 0.095 Uiso 0.708(17) 1 calc GR P A 2
H14O H 0.7715 0.3449 0.1639 0.095 Uiso 0.708(17) 1 calc GR P A 2
H14P H 0.6843 0.3996 0.1309 0.095 Uiso 0.708(17) 1 calc GR P A 2
C148 C 0.6525(10) 0.3720(8) 0.0490(6) 0.074(4) Uani 0.708(17) 1 d D P A 2
H14Q H 0.6576 0.3506 0.0239 0.111 Uiso 0.708(17) 1 calc GR P A 2
H14R H 0.6538 0.4172 0.0234 0.111 Uiso 0.708(17) 1 calc GR P A 2
H14S H 0.6030 0.3765 0.0631 0.111 Uiso 0.708(17) 1 calc GR P A 2
C149 C 0.6337(10) 0.2414(16) 0.2272(10) 0.065(4) Uani 0.292(17) 1 d . P A 1
H149 H 0.6481 0.1916 0.2571 0.077 Uiso 0.292(17) 1 calc R P A 1
C150 C 0.6378(19) 0.272(2) 0.2669(14) 0.059(5) Uani 0.292(17) 1 d . P A 1
H15A H 0.6823 0.2851 0.2613 0.089 Uiso 0.292(17) 1 calc GR P A 1
H15B H 0.6439 0.2380 0.3113 0.089 Uiso 0.292(17) 1 calc GR P A 1
H15C H 0.5900 0.3122 0.2539 0.089 Uiso 0.292(17) 1 calc GR P A 1
C151 C 0.5515(10) 0.270(2) 0.1951(14) 0.083(7) Uani 0.292(17) 1 d D P A 1
H15D H 0.5406 0.2344 0.1930 0.125 Uiso 0.292(17) 1 calc GR P A 1
H15E H 0.5430 0.3084 0.1525 0.125 Uiso 0.292(17) 1 calc GR P A 1
H15F H 0.5169 0.2853 0.2188 0.125 Uiso 0.292(17) 1 calc GR P A 1
C152 C 0.6245(7) 0.2701(10) 0.2110(7) 0.070(3) Uani 0.708(17) 1 d . P A 2
H152 H 0.6196 0.2266 0.2422 0.084 Uiso 0.708(17) 1 calc R P A 2
C153 C 0.6318(11) 0.3058(12) 0.2451(9) 0.091(5) Uani 0.708(17) 1 d . P A 2
H15G H 0.5938 0.3041 0.2724 0.137 Uiso 0.708(17) 1 calc GR P A 2
H15H H 0.6220 0.3535 0.2143 0.137 Uiso 0.708(17) 1 calc GR P A 2
H15I H 0.6843 0.2829 0.2707 0.137 Uiso 0.708(17) 1 calc GR P A 2
C154 C 0.5466(7) 0.3180(11) 0.1639(8) 0.085(5) Uani 0.708(17) 1 d D P A 2
H15J H 0.5419 0.3034 0.1343 0.127 Uiso 0.708(17) 1 calc GR P A 2
H15K H 0.5442 0.3647 0.1408 0.127 Uiso 0.708(17) 1 calc GR P A 2
H15L H 0.5039 0.3165 0.1866 0.127 Uiso 0.708(17) 1 calc GR P A 2
C155 C 0.8010(7) 0.2108(7) 0.2323(5) 0.073(3) Uani 1 1 d . . . .
H155 H 0.7949 0.2390 0.2518 0.088 Uiso 1 1 calc R . . .
C156 C 0.8187(9) 0.1357(8) 0.2857(6) 0.090(4) Uani 1 1 d . . . .
H15M H 0.8317 0.1062 0.2682 0.135 Uiso 1 1 calc GR . . .
H15N H 0.7729 0.1337 0.3043 0.135 Uiso 1 1 calc GR . . .
H15O H 0.8625 0.1202 0.3181 0.135 Uiso 1 1 calc GR . . .
C157 C 0.8723(8) 0.2152(9) 0.1948(9) 0.109(5) Uani 1 1 d . . . .
H15P H 0.8977 0.1727 0.1951 0.164 Uiso 1 1 calc GR . . .
H15Q H 0.9101 0.2220 0.2155 0.164 Uiso 1 1 calc GR . . .
H15R H 0.8520 0.2535 0.1513 0.164 Uiso 1 1 calc GR . . .
C158 C 0.6828(7) 0.1415(6) 0.1829(4) 0.063(3) Uani 1 1 d . . . .
H15S H 0.6796 0.1371 0.2244 0.075 Uiso 1 1 calc R . . .
H15T H 0.7240 0.0992 0.1895 0.075 Uiso 1 1 calc R . . .
C159 C 0.6067(8) 0.1500(7) 0.1541(5) 0.067(3) Uani 1 1 d . . . .
H15U H 0.5649 0.1916 0.1483 0.080 Uiso 1 1 calc R . . .
H15V H 0.5940 0.1103 0.1821 0.080 Uiso 1 1 calc R . . .
C160 C 0.8282(5) 0.2518(4) 0.0077(4) 0.0414(18) Uani 1 1 d . . . .
H16A H 0.8591 0.2416 0.0461 0.050 Uiso 1 1 calc R . . .
H16B H 0.8608 0.2193 -0.0039 0.050 Uiso 1 1 calc R . . .
C161 C 0.8241(5) 0.3174(4) -0.0406(4) 0.0402(16) Uani 1 1 d . . . .
C162 C 0.8247(5) 0.3342(5) -0.1023(4) 0.0457(18) Uani 1 1 d . . . .
H162 H 0.8294 0.3005 -0.1123 0.055 Uiso 1 1 calc R . . .
C163 C 0.8187(6) 0.3983(6) -0.1503(5) 0.061(2) Uani 1 1 d . . . .
H163 H 0.8188 0.4080 -0.1922 0.073 Uiso 1 1 calc R . . .
C164 C 0.8125(7) 0.4482(6) -0.1357(6) 0.069(3) Uani 1 1 d . . . .
H164 H 0.8083 0.4922 -0.1675 0.083 Uiso 1 1 calc R . . .
C165 C 0.8125(7) 0.4323(6) -0.0748(6) 0.067(3) Uani 1 1 d . . . .
H165 H 0.8086 0.4658 -0.0645 0.081 Uiso 1 1 calc R . . .
C166 C 0.8182(6) 0.3686(5) -0.0280(5) 0.053(2) Uani 1 1 d . . . .
H166 H 0.8180 0.3592 0.0137 0.064 Uiso 1 1 calc R . . .

loop_
_atom_site_aniso_label
_atom_site_aniso_U_11
_atom_site_aniso_U_22
_atom_site_aniso_U_33
_atom_site_aniso_U_23
_atom_site_aniso_U_13
_atom_site_aniso_U_12
Th1 0.02626(11) 0.02569(11) 0.02791(12) -0.01550(9) 0.00483(9) -0.00757(9)
Si1 0.0286(9) 0.0292(9) 0.0295(9) -0.0170(8) 0.0059(7) -0.0084(8)
Si2 0.0510(12) 0.0333(10) 0.0318(10) -0.0211(9) 0.0114(9) -0.0134(9)
Si3 0.0287(9) 0.0235(9) 0.0330(10) -0.0140(8) 0.0036(8) -0.0066(7)
N1 0.033(3) 0.041(3) 0.023(2) -0.024(2) 0.011(2) -0.018(2)
N2 0.046(3) 0.037(3) 0.032(3) -0.022(3) 0.014(3) -0.016(3)
N3 0.025(2) 0.023(2) 0.029(3) -0.013(2) 0.004(2) -0.007(2)
N4 0.030(3) 0.032(3) 0.034(3) -0.021(2) 0.010(2) -0.007(2)
C1 0.029(3) 0.041(4) 0.032(3) -0.019(3) 0.008(3) -0.012(3)
C2 0.032(4) 0.040(4) 0.036(4) -0.018(3) 0.008(3) -0.004(3)
C3 0.039(4) 0.043(4) 0.035(4) -0.018(3) 0.015(3) -0.012(3)
C4 0.036(4) 0.037(4) 0.041(4) -0.022(3) 0.001(3) -0.009(3)
C5 0.051(5) 0.041(4) 0.040(4) -0.025(3) 0.002(4) -0.014(4)
C6 0.051(5) 0.039(4) 0.038(4) -0.016(3) -0.008(3) -0.011(4)
C7 0.049(4) 0.029(3) 0.036(4) -0.018(3) 0.014(3) -0.015(3)
C8 0.065(5) 0.046(5) 0.053(5) -0.031(4) 0.020(4) -0.031(4)
C9 0.048(4) 0.029(4) 0.050(5) -0.020(4) 0.012(4) -0.006(3)
C10 0.021(3) 0.040(4) 0.031(3) -0.016(3) 0.002(3) -0.005(3)
C11 0.024(3) 0.035(3) 0.039(3) -0.018(3) 0.010(3) -0.009(3)
C12 0.043(4) 0.035(3) 0.039(4) -0.023(3) 0.012(3) -0.015(3)
C13 0.060(5) 0.031(4) 0.036(4) -0.020(3) 0.014(3) -0.016(4)
C14 0.076(6) 0.042(4) 0.047(5) -0.029(4) 0.012(4) -0.028(4)
C15 0.079(5) 0.042(4) 0.045(4) -0.026(4) -0.002(4) -0.006(4)
C16 0.167(13) 0.067(7) 0.039(5) -0.014(5) -0.014(6) -0.047(8)
C17 0.078(6) 0.066(7) 0.062(6) -0.043(6) -0.009(5) -0.002(5)
C18 0.058(5) 0.068(6) 0.070(5) -0.050(5) 0.032(4) -0.029(4)
C19 0.050(5) 0.077(6) 0.083(6) -0.057(5) 0.023(4) -0.017(5)
C20 0.092(8) 0.089(8) 0.078(6) -0.064(7) 0.048(6) -0.045(7)
C21 0.050(4) 0.033(4) 0.037(4) -0.021(3) 0.019(3) -0.017(3)
C22 0.046(4) 0.039(4) 0.036(3) -0.022(3) 0.019(3) -0.023(3)
C23 0.038(4) 0.037(4) 0.043(4) -0.022(3) 0.000(3) -0.009(3)
C24 0.052(5) 0.047(5) 0.045(4) -0.029(4) -0.007(4) -0.002(4)
C25 0.044(4) 0.049(5) 0.044(5) -0.025(4) -0.006(4) -0.005(4)
C26 0.031(3) 0.031(3) 0.042(4) -0.019(3) 0.008(3) -0.007(3)
C27 0.040(4) 0.054(5) 0.052(4) -0.038(4) 0.016(4) -0.013(4)
C28 0.032(4) 0.037(4) 0.046(4) -0.021(3) 0.008(3) -0.010(3)
C29 0.039(4) 0.031(3) 0.043(4) -0.015(3) 0.009(3) -0.013(3)
C30 0.073(6) 0.042(5) 0.048(4) -0.018(4) 0.024(4) -0.024(5)
C31 0.048(5) 0.032(4) 0.054(5) -0.018(4) 0.010(4) -0.010(3)
C32 0.029(3) 0.022(3) 0.034(3) -0.016(3) 0.006(3) -0.007(2)
C33 0.032(3) 0.034(3) 0.038(4) -0.019(3) 0.008(3) -0.013(3)
C34 0.029(4) 0.047(4) 0.035(4) -0.015(3) -0.005(3) -0.011(3)
C35 0.039(4) 0.071(5) 0.075(5) -0.048(4) 0.018(4) -0.025(4)
C36 0.070(7) 0.076(6) 0.104(7) -0.048(5) 0.033(6) -0.033(5)
C37 0.094(9) 0.094(8) 0.116(8) -0.063(7) 0.042(7) -0.049(7)
C38 0.097(9) 0.124(8) 0.116(8) -0.071(7) 0.046(7) -0.063(8)
C39 0.090(9) 0.128(8) 0.088(7) -0.073(6) 0.037(6) -0.058(7)
C40 0.051(5) 0.109(7) 0.076(5) -0.060(5) 0.020(4) -0.031(5)
Th2 0.02722(12) 0.03132(12) 0.03027(12) -0.01896(10) 0.00842(9) -0.00949(9)
Th3 0.03089(12) 0.03604(13) 0.03313(13) -0.02264(11) 0.01014(10) -0.01665(10)
Si4 0.0501(12) 0.0282(10) 0.0439(12) -0.0184(9) 0.0151(10) -0.0122(9)
Si5 0.0428(11) 0.0379(11) 0.0325(10) -0.0215(9) 0.0051(9) -0.0102(9)
Si6 0.0373(10) 0.0392(11) 0.0318(10) -0.0199(9) 0.0109(8) -0.0179(9)
Si7 0.0396(11) 0.0459(12) 0.0377(11) -0.0252(10) 0.0179(9) -0.0189(10)
Si8 0.0347(10) 0.0389(11) 0.0618(14) -0.0369(11) 0.0151(10) -0.0161(9)
Si9 0.0379(10) 0.0339(10) 0.0326(10) -0.0212(8) 0.0113(8) -0.0165(8)
N5 0.026(3) 0.029(3) 0.038(3) -0.018(2) 0.011(2) -0.007(2)
N6 0.030(3) 0.035(3) 0.030(3) -0.019(3) -0.002(2) -0.002(2)
N7 0.026(3) 0.035(3) 0.016(2) -0.009(2) 0.000(2) -0.012(2)
N8 0.030(3) 0.039(3) 0.042(3) -0.026(3) 0.005(2) -0.010(2)
N9 0.033(3) 0.052(4) 0.037(3) -0.025(3) 0.015(2) -0.025(3)
N10 0.032(3) 0.036(3) 0.058(4) -0.032(3) 0.018(3) -0.014(2)
N11 0.037(3) 0.029(3) 0.035(3) -0.018(2) 0.009(2) -0.014(2)
N12 0.040(3) 0.036(3) 0.042(3) -0.025(3) 0.012(3) -0.020(3)
C41 0.068(5) 0.038(4) 0.052(4) -0.021(4) 0.028(4) -0.018(4)
C42 0.105(9) 0.068(7) 0.063(6) -0.026(6) 0.039(7) -0.050(7)
C43 0.093(8) 0.057(6) 0.054(5) -0.031(5) 0.036(5) -0.033(6)
C44 0.075(6) 0.043(4) 0.061(5) -0.024(4) 0.005(4) -0.002(4)
C45 0.129(12) 0.041(5) 0.110(11) -0.029(6) -0.006(9) -0.009(6)
C46 0.090(8) 0.052(6) 0.063(6) -0.022(5) -0.006(6) -0.001(6)
C47 0.059(5) 0.037(4) 0.064(5) -0.030(4) 0.020(4) -0.023(4)
C48 0.063(6) 0.069(6) 0.076(6) -0.054(6) 0.022(5) -0.028(5)
C49 0.057(5) 0.050(5) 0.067(6) -0.037(4) 0.019(4) -0.030(4)
C50 0.038(4) 0.044(4) 0.053(5) -0.035(4) 0.017(3) -0.014(3)
C51 0.034(3) 0.042(4) 0.054(5) -0.033(4) 0.016(3) -0.011(3)
C52 0.058(5) 0.065(5) 0.054(5) -0.043(4) 0.014(4) -0.027(4)
C53 0.081(7) 0.081(7) 0.068(5) -0.048(5) 0.023(5) -0.046(6)
C54 0.089(8) 0.090(8) 0.069(6) -0.060(6) 0.015(6) -0.044(7)
C55 0.048(4) 0.039(4) 0.035(4) -0.021(3) 0.007(3) -0.004(3)
C56 0.087(7) 0.044(5) 0.040(5) -0.023(4) 0.012(5) -0.002(5)
C57 0.057(5) 0.043(4) 0.035(4) -0.021(3) 0.007(3) -0.008(4)
C58 0.058(4) 0.042(4) 0.034(3) -0.022(3) 0.010(3) -0.008(3)
C59 0.066(6) 0.061(6) 0.038(4) -0.019(4) 0.012(4) -0.008(5)
C60 0.069(5) 0.058(6) 0.040(5) -0.026(4) 0.018(4) -0.021(4)
C61 0.035(4) 0.044(4) 0.045(4) -0.026(3) -0.002(3) -0.003(3)
C62 0.033(4) 0.047(4) 0.042(4) -0.029(3) 0.004(3) -0.011(3)
C63 0.049(4) 0.040(4) 0.035(4) -0.018(3) 0.013(3) -0.017(3)
C64 0.061(5) 0.043(5) 0.057(5) -0.024(4) 0.015(4) -0.024(4)
C65 0.048(4) 0.049(5) 0.050(5) -0.028(4) 0.015(4) -0.018(4)
C66 0.048(4) 0.049(4) 0.041(4) -0.027(3) 0.023(3) -0.022(4)
C67 0.074(6) 0.062(5) 0.048(4) -0.026(4) 0.037(4) -0.028(5)
C68 0.057(5) 0.060(5) 0.050(5) -0.037(4) 0.020(4) -0.018(4)
C69 0.046(4) 0.052(4) 0.033(4) -0.024(3) 0.012(3) -0.027(3)
C70 0.054(5) 0.062(5) 0.035(4) -0.024(4) 0.007(3) -0.029(4)
C71 0.051(5) 0.053(4) 0.038(4) -0.024(3) 0.013(4) -0.028(4)
C72 0.035(3) 0.046(4) 0.034(4) -0.021(3) 0.010(3) -0.020(3)
C73 0.032(4) 0.050(4) 0.046(4) -0.026(3) 0.002(3) -0.013(3)
C74 0.033(3) 0.036(4) 0.035(4) -0.014(3) 0.007(3) -0.020(3)
C75 0.048(4) 0.054(4) 0.048(4) -0.031(3) 0.014(3) -0.023(4)
C76 0.053(5) 0.076(6) 0.048(4) -0.036(4) 0.016(4) -0.032(4)
C77 0.077(7) 0.096(6) 0.073(6) -0.056(5) 0.029(5) -0.039(6)
C78 0.100(9) 0.092(7) 0.091(7) -0.060(6) 0.032(6) -0.031(6)
C79 0.106(10) 0.074(6) 0.093(7) -0.053(6) 0.033(7) -0.019(6)
C80 0.068(6) 0.055(5) 0.067(5) -0.029(4) 0.021(5) -0.023(4)
C81 0.071(6) 0.066(6) 0.115(9) -0.050(6) 0.060(6) -0.030(5)
C82 0.072(7) 0.065(6) 0.129(12) -0.036(7) 0.064(8) -0.028(6)
C83 0.065(6) 0.059(5) 0.064(6) -0.034(5) 0.040(5) -0.022(4)
C84 0.052(4) 0.044(4) 0.034(4) -0.021(3) 0.015(3) -0.018(3)
C85 0.050(4) 0.052(5) 0.045(5) -0.022(4) 0.015(4) -0.013(4)
C86 0.063(5) 0.040(4) 0.047(5) -0.023(4) 0.010(4) -0.019(4)
C87 0.053(5) 0.068(5) 0.040(4) -0.035(4) 0.016(3) -0.030(4)
C88 0.105(9) 0.086(7) 0.041(4) -0.035(5) 0.004(5) -0.042(7)
C89 0.063(6) 0.072(5) 0.052(5) -0.038(4) 0.014(4) -0.036(5)
C90 0.051(4) 0.048(4) 0.046(4) -0.019(3) 0.006(3) -0.035(4)
C91 0.040(4) 0.050(4) 0.045(4) -0.027(3) 0.009(3) -0.022(3)
C92 0.055(4) 0.055(5) 0.068(5) -0.048(4) 0.021(4) -0.027(4)
C93 0.061(5) 0.077(7) 0.080(7) -0.061(6) 0.029(5) -0.032(5)
C94 0.052(5) 0.072(6) 0.062(5) -0.046(5) 0.017(4) -0.030(4)
C95 0.033(3) 0.038(4) 0.050(4) -0.028(3) 0.013(3) -0.015(3)
C96 0.054(5) 0.063(6) 0.065(5) -0.045(5) 0.031(4) -0.036(5)
C97 0.056(5) 0.055(5) 0.064(6) -0.032(5) 0.020(5) -0.038(5)
C98 0.070(6) 0.049(5) 0.089(6) -0.045(4) -0.012(5) 0.004(4)
C99 0.22(2) 0.047(6) 0.098(10) -0.047(7) -0.034(12) 0.017(9)
C100 0.092(8) 0.045(5) 0.070(6) -0.027(5) -0.004(5) -0.017(6)
C101 0.041(4) 0.065(5) 0.086(6) -0.059(5) 0.027(4) -0.026(4)
C102 0.041(4) 0.041(4) 0.070(5) -0.036(4) 0.019(4) -0.018(3)
C103 0.048(4) 0.039(4) 0.039(4) -0.020(3) 0.011(3) -0.017(3)
C104 0.060(5) 0.043(5) 0.052(5) -0.024(4) 0.014(4) -0.009(4)
C105 0.072(6) 0.038(4) 0.041(4) -0.021(4) 0.021(4) -0.021(4)
C106 0.059(5) 0.061(5) 0.056(5) -0.043(4) 0.017(4) -0.031(4)
C107 0.058(5) 0.084(7) 0.063(5) -0.058(6) 0.020(5) -0.038(5)
C108 0.079(7) 0.086(7) 0.070(6) -0.056(6) 0.033(5) -0.054(6)
C109 0.046(4) 0.037(4) 0.034(3) -0.020(3) 0.018(3) -0.018(3)
C110 0.058(5) 0.049(4) 0.038(4) -0.019(4) 0.018(4) -0.019(4)
C111 0.046(4) 0.052(5) 0.053(5) -0.029(4) 0.022(4) -0.025(4)
C112 0.042(4) 0.037(4) 0.041(4) -0.019(3) 0.009(3) -0.017(3)
C113 0.041(4) 0.038(4) 0.040(4) -0.022(3) 0.007(3) -0.016(3)
C114 0.038(3) 0.041(4) 0.039(4) -0.024(3) 0.011(3) -0.025(3)
C115 0.036(4) 0.054(4) 0.045(4) -0.027(3) 0.010(3) -0.019(3)
C116 0.044(4) 0.056(4) 0.056(5) -0.030(4) 0.010(4) -0.015(4)
C117 0.056(6) 0.054(5) 0.072(5) -0.023(4) 0.003(4) -0.009(4)
C118 0.062(6) 0.070(6) 0.060(5) -0.020(4) 0.008(5) -0.024(5)
C119 0.065(6) 0.081(6) 0.044(4) -0.021(4) 0.010(4) -0.031(5)
C120 0.044(4) 0.074(5) 0.038(4) -0.030(4) 0.009(3) -0.026(4)
Th4 0.03698(13) 0.03323(13) 0.02836(12) -0.01552(10) 0.00823(10) -0.01462(11)
Si10 0.0319(10) 0.0423(11) 0.0320(10) -0.0163(9) 0.0064(8) -0.0137(9)
Si11 0.0529(13) 0.0290(10) 0.0400(11) -0.0157(9) -0.0036(10) -0.0100(9)
Si12 0.0485(12) 0.0555(13) 0.0360(11) -0.0285(10) 0.0136(10) -0.0241(11)
N13 0.031(3) 0.037(3) 0.037(3) -0.015(3) 0.006(2) -0.010(2)
N14 0.050(3) 0.029(3) 0.038(3) -0.014(3) 0.000(3) -0.014(3)
N15 0.055(4) 0.047(4) 0.033(3) -0.020(3) 0.009(3) -0.022(3)
N16 0.061(4) 0.056(4) 0.034(3) -0.021(3) 0.013(3) -0.032(3)
C121 0.073(6) 0.039(4) 0.061(5) -0.023(4) 0.030(5) -0.015(4)
C122 0.071(6) 0.065(7) 0.085(8) -0.044(6) 0.031(6) -0.017(5)
C123 0.096(8) 0.080(8) 0.155(14) -0.079(10) 0.062(8) -0.052(7)
C124 0.065(6) 0.104(7) 0.099(8) -0.055(6) -0.013(6) -0.033(6)
C125 0.093(9) 0.109(10) 0.164(16) -0.025(9) -0.064(11) -0.040(7)
C126 0.120(10) 0.102(8) 0.056(6) -0.029(6) 0.002(7) -0.073(7)
C127 0.046(4) 0.045(4) 0.042(4) -0.020(3) 0.016(3) -0.016(3)
C128 0.091(8) 0.067(6) 0.050(5) -0.012(5) 0.039(5) -0.002(6)
C129 0.072(6) 0.053(5) 0.045(5) -0.024(4) 0.025(5) -0.015(4)
C130 0.051(5) 0.054(5) 0.057(5) -0.027(4) 0.027(4) -0.024(4)
C131 0.058(4) 0.059(4) 0.040(4) -0.025(3) 0.020(3) -0.034(4)
C132 0.052(5) 0.040(4) 0.049(4) -0.024(3) 0.003(3) -0.012(4)
C133 0.075(7) 0.058(5) 0.052(5) -0.023(4) 0.002(5) -0.031(5)
C134 0.067(6) 0.048(5) 0.046(5) -0.025(4) -0.001(4) -0.017(4)
C135 0.081(6) 0.037(4) 0.054(5) -0.015(4) 0.002(4) -0.022(4)
C136 0.166(15) 0.057(7) 0.059(6) -0.006(5) 0.023(7) -0.012(8)
C137 0.101(8) 0.036(5) 0.097(9) -0.024(5) 0.014(7) -0.022(5)
C138 0.067(5) 0.040(4) 0.054(5) -0.024(4) -0.016(4) -0.009(4)
C139 0.071(7) 0.130(12) 0.094(7) -0.083(9) -0.012(6) -0.005(7)
C140 0.065(5) 0.056(6) 0.060(6) -0.022(5) 0.000(4) -0.026(4)
C141 0.057(4) 0.048(5) 0.055(5) -0.031(4) 0.002(4) -0.023(4)
C142 0.066(5) 0.055(5) 0.050(5) -0.024(4) 0.005(4) -0.033(4)
C143 0.076(6) 0.063(5) 0.055(5) -0.030(4) 0.019(5) -0.025(5)
C144 0.095(12) 0.070(8) 0.064(10) -0.035(7) 0.015(9) -0.032(8)
C145 0.088(9) 0.073(9) 0.067(9) -0.035(8) 0.006(8) -0.018(8)
C146 0.077(6) 0.063(4) 0.056(4) -0.034(4) 0.022(4) -0.029(4)
C147 0.084(8) 0.067(6) 0.058(7) -0.035(5) 0.029(6) -0.047(6)
C148 0.089(8) 0.074(7) 0.058(6) -0.034(5) 0.013(6) -0.032(6)
C149 0.068(5) 0.076(7) 0.057(5) -0.040(5) 0.022(4) -0.027(5)
C150 0.066(9) 0.081(10) 0.053(8) -0.043(8) 0.038(7) -0.040(9)
C151 0.075(8) 0.092(11) 0.077(10) -0.043(9) 0.015(7) -0.029(7)
C152 0.071(5) 0.079(6) 0.064(5) -0.040(4) 0.023(4) -0.029(4)
C153 0.090(8) 0.108(9) 0.089(8) -0.067(7) 0.023(7) -0.027(8)
C154 0.079(7) 0.096(9) 0.076(8) -0.050(7) 0.019(6) -0.023(6)
C155 0.071(5) 0.079(6) 0.070(5) -0.044(5) -0.001(4) -0.023(5)
C156 0.093(9) 0.089(7) 0.060(6) -0.025(6) -0.013(6) -0.028(7)
C157 0.071(7) 0.103(11) 0.159(12) -0.073(10) 0.039(8) -0.032(7)
C158 0.101(7) 0.063(5) 0.036(4) -0.022(4) 0.017(4) -0.050(5)
C159 0.097(7) 0.086(7) 0.038(4) -0.030(4) 0.029(4) -0.060(6)
C160 0.039(4) 0.042(4) 0.042(4) -0.020(3) 0.009(3) -0.019(3)
C161 0.032(4) 0.042(4) 0.044(4) -0.020(3) 0.008(3) -0.015(3)
C162 0.041(4) 0.052(4) 0.043(4) -0.024(3) 0.010(3) -0.017(4)
C163 0.049(5) 0.059(5) 0.050(4) -0.010(4) 0.008(4) -0.023(4)
C164 0.061(6) 0.056(5) 0.071(5) -0.016(4) 0.011(5) -0.029(5)
C165 0.070(7) 0.054(5) 0.080(5) -0.030(4) 0.016(5) -0.035(5)
C166 0.055(5) 0.053(4) 0.062(5) -0.033(4) 0.020(4) -0.029(4)

loop_
_atom_type_symbol
_atom_type_description
_atom_type_scat_dispersion_real
_atom_type_scat_dispersion_imag
_atom_type_scat_source
C C 0.0181 0.0091 'International Tables Vol C Tables 4.2.6.8 and 6.1.1.4'
H H 0.0000 0.0000 'International Tables Vol C Tables 4.2.6.8 and 6.1.1.4'
N N 0.0311 0.0180 'International Tables Vol C Tables 4.2.6.8 and 6.1.1.4'
Si Si 0.2541 0.3302 'International Tables Vol C Tables 4.2.6.8 and 6.1.1.4'
Th Th -4.1491 12.3296 'International Tables Vol C Tables 4.2.6.8 and 6.1.1.4'

loop_
_geom_angle_atom_site_label_1
_geom_angle_atom_site_label_2
_geom_angle_atom_site_label_3
_geom_angle
N1 Th1 N2 109.9(2)
N1 Th1 N3 107.9(2)
N1 Th1 N4 69.2(2)
N1 Th1 C34 110.3(2)
N2 Th1 N3 107.7(2)
N2 Th1 N4 69.6(2)
N2 Th1 C34 118.7(3)
N3 Th1 N4 69.87(19)
N3 Th1 C34 101.6(2)
C34 Th1 N4 170.2(2)
N1 Si1 C1 107.3(3)
N1 Si1 C4 110.9(3)
N1 Si1 C7 113.4(3)
C1 Si1 C4 112.3(4)
C1 Si1 C7 106.8(4)
C7 Si1 C4 106.2(4)
N2 Si2 C12 106.6(3)
N2 Si2 C15 112.9(4)
N2 Si2 C18 110.2(4)
C12 Si2 C18 113.6(4)
C15 Si2 C12 107.6(5)
C15 Si2 C18 106.0(5)
N3 Si3 C23 108.5(3)
N3 Si3 C26 112.1(3)
N3 Si3 C29 109.4(3)
C23 Si3 C26 106.3(4)
C29 Si3 C23 112.7(4)
C29 Si3 C26 107.9(4)
Si1 N1 Th1 134.6(3)
C10 N1 Th1 111.4(4)
C10 N1 Si1 114.0(5)
Si2 N2 Th1 132.2(4)
C21 N2 Th1 111.1(4)
C21 N2 Si2 116.5(5)
Si3 N3 Th1 136.2(3)
C32 N3 Th1 108.6(4)
C32 N3 Si3 115.1(4)
C11 N4 Th1 107.2(4)
C11 N4 C22 111.3(6)
C11 N4 C33 111.9(6)
C22 N4 Th1 107.2(4)
C33 N4 Th1 107.4(4)
C33 N4 C22 111.5(6)
Si1 C1 H1 106.4
C2 C1 Si1 117.1(6)
C2 C1 H1 106.4
C2 C1 C3 109.1(6)
C3 C1 Si1 110.6(5)
C3 C1 H1 106.4
C1 C2 H2A 109.5
C1 C2 H2B 109.5
C1 C2 H2C 109.5
H2A C2 H2B 109.5
H2A C2 H2C 109.5
H2B C2 H2C 109.5
C1 C3 H3A 109.5
C1 C3 H3B 109.5
C1 C3 H3C 109.5
H3A C3 H3B 109.5
H3A C3 H3C 109.5
H3B C3 H3C 109.5
Si1 C4 H4 105.7
C5 C4 Si1 113.9(6)
C5 C4 H4 105.7
C5 C4 C6 110.0(7)
C6 C4 Si1 114.9(6)
C6 C4 H4 105.7
C4 C5 H5A 109.5
C4 C5 H5B 109.5
C4 C5 H5C 109.5
H5A C5 H5B 109.5
H5A C5 H5C 109.5
H5B C5 H5C 109.5
C4 C6 H6A 109.5
C4 C6 H6B 109.5
C4 C6 H6C 109.5
H6A C6 H6B 109.5
H6A C6 H6C 109.5
H6B C6 H6C 109.5
Si1 C7 H7 106.5
C8 C7 Si1 113.4(6)
C8 C7 H7 106.5
C9 C7 Si1 112.9(6)
C9 C7 H7 106.5
C9 C7 C8 110.4(7)
C7 C8 H8A 109.5
C7 C8 H8B 109.5
C7 C8 H8C 109.5
H8A C8 H8B 109.5
H8A C8 H8C 109.5
H8B C8 H8C 109.5
C7 C9 H9A 109.5
C7 C9 H9B 109.5
C7 C9 H9C 109.5
H9A C9 H9B 109.5
H9A C9 H9C 109.5
H9B C9 H9C 109.5
N1 C10 H10A 110.0
N1 C10 H10B 110.0
N1 C10 C11 108.4(6)
H10A C10 H10B 108.4
C11 C10 H10A 110.0
C11 C10 H10B 110.0
N4 C11 C10 109.2(6)
N4 C11 H11A 109.8
N4 C11 H11B 109.8
C10 C11 H11A 109.8
C10 C11 H11B 109.8
H11A C11 H11B 108.3
Si2 C12 H12 106.4
C13 C12 Si2 117.2(6)
C13 C12 H12 106.4
C13 C12 C14 108.1(7)
C14 C12 Si2 111.8(6)
C14 C12 H12 106.4
C12 C13 H13T 109.5
C12 C13 H13U 109.5
C12 C13 H13V 109.5
H13T C13 H13U 109.5
H13T C13 H13V 109.5
H13U C13 H13V 109.5
C12 C14 H14T 109.5
C12 C14 H14U 109.5
C12 C14 H14V 109.5
H14T C14 H14U 109.5
H14T C14 H14V 109.5
H14U C14 H14V 109.5
Si2 C15 H15 107.2
C16 C15 Si2 112.2(8)
C16 C15 H15 107.2
C17 C15 Si2 112.9(8)
C17 C15 H15 107.2
C17 C15 C16 109.7(10)
C15 C16 H16C 109.5
C15 C16 H16D 109.5
C15 C16 H16E 109.5
H16C C16 H16D 109.5
H16C C16 H16E 109.5
H16D C16 H16E 109.5
C15 C17 H17A 109.5
C15 C17 H17B 109.5
C15 C17 H17C 109.5
H17A C17 H17B 109.5
H17A C17 H17C 109.5
H17B C17 H17C 109.5
Si2 C18 H18 106.3
C19 C18 Si2 114.3(7)
C19 C18 H18 106.3
C19 C18 C20 109.4(9)
C20 C18 Si2 113.7(8)
C20 C18 H18 106.3
C18 C19 H19A 109.5
C18 C19 H19B 109.5
C18 C19 H19C 109.5
H19A C19 H19B 109.5
H19A C19 H19C 109.5
H19B C19 H19C 109.5
C18 C20 H20A 109.5
C18 C20 H20B 109.5
C18 C20 H20C 109.5
H20A C20 H20B 109.5
H20A C20 H20C 109.5
H20B C20 H20C 109.5
N2 C21 H21A 109.7
N2 C21 H21B 109.7
N2 C21 C22 109.9(7)
H21A C21 H21B 108.2
C22 C21 H21A 109.7
C22 C21 H21B 109.7
N4 C22 C21 109.4(6)
N4 C22 H22A 109.8
N4 C22 H22B 109.8
C21 C22 H22A 109.8
C21 C22 H22B 109.8
H22A C22 H22B 108.2
Si3 C23 H23 105.7
C24 C23 Si3 116.4(6)
C24 C23 H23 105.7
C24 C23 C25 110.3(7)
C25 C23 Si3 112.0(6)
C25 C23 H23 105.7
C23 C24 H24A 109.5
C23 C24 H24B 109.5
C23 C24 H24C 109.5
H24A C24 H24B 109.5
H24A C24 H24C 109.5
H24B C24 H24C 109.5
C23 C25 H25A 109.5
C23 C25 H25B 109.5
C23 C25 H25C 109.5
H25A C25 H25B 109.5
H25A C25 H25C 109.5
H25B C25 H25C 109.5
Si3 C26 H26 106.7
C27 C26 Si3 112.7(5)
C27 C26 H26 106.7
C28 C26 Si3 113.0(5)
C28 C26 H26 106.7
C28 C26 C27 110.5(7)
C26 C27 H27A 109.5
C26 C27 H27B 109.5
C26 C27 H27C 109.5
H27A C27 H27B 109.5
H27A C27 H27C 109.5
H27B C27 H27C 109.5
C26 C28 H28A 109.5
C26 C28 H28B 109.5
C26 C28 H28C 109.5
H28A C28 H28B 109.5
H28A C28 H28C 109.5
H28B C28 H28C 109.5
Si3 C29 H29 105.7
C30 C29 Si3 114.0(6)
C30 C29 H29 105.7
C30 C29 C31 109.3(7)
C31 C29 Si3 115.7(6)
C31 C29 H29 105.7
C29 C30 H30A 109.5
C29 C30 H30B 109.5
C29 C30 H30C 109.5
H30A C30 H30B 109.5
H30A C30 H30C 109.5
H30B C30 H30C 109.5
C29 C31 H31A 109.5
C29 C31 H31B 109.5
C29 C31 H31C 109.5
H31A C31 H31B 109.5
H31A C31 H31C 109.5
H31B C31 H31C 109.5
N3 C32 H32A 109.7
N3 C32 H32B 109.7
N3 C32 C33 109.8(6)
H32A C32 H32B 108.2
C33 C32 H32A 109.7
C33 C32 H32B 109.7
N4 C33 C32 107.9(6)
N4 C33 H33A 110.1
N4 C33 H33B 110.1
C32 C33 H33A 110.1
C32 C33 H33B 110.1
H33A C33 H33B 108.4
Th1 C34 H34A 107.2
Th1 C34 H34B 107.2
H34A C34 H34B 106.9
C35 C34 Th1 120.4(6)
C35 C34 H34A 107.2
C35 C34 H34B 107.2
C36 C35 C34 124.2(11)
C36 C35 C40 115.2(12)
C40 C35 C34 120.4(11)
C35 C36 H36 119.6
C35 C36 C37 120.8(14)
C37 C36 H36 119.6
C36 C37 H37 121.3
C38 C37 C36 117.4(16)
C38 C37 H37 121.3
C37 C38 H38 116.9
C37 C38 C39 126.3(18)
C39 C38 H38 116.9
C38 C39 H39 123.1
C40 C39 C38 113.8(15)
C40 C39 H39 123.1
C35 C40 H40 116.8
C39 C40 C35 126.3(14)
C39 C40 H40 116.8
N5 Th2 N6 107.7(2)
N5 Th2 N8 69.5(2)
N5 Th2 C74 100.2(2)
N6 Th2 N8 69.4(2)
N6 Th2 C74 121.8(2)
N7 Th2 N5 108.1(2)
N7 Th2 N6 109.8(2)
N7 Th2 N8 70.0(2)
N7 Th2 C74 108.1(2)
C74 Th2 N8 167.6(2)
N9 Th3 N10 109.2(2)
N9 Th3 N11 110.0(2)
N9 Th3 N12 69.3(2)
N9 Th3 C114 118.4(2)
N10 Th3 N12 69.6(2)
N10 Th3 C114 102.5(2)
N11 Th3 N10 105.9(2)
N11 Th3 N12 69.5(2)
N11 Th3 C114 109.9(2)
C114 Th3 N12 171.0(2)
N5 Si4 C41 107.2(4)
N5 Si4 C44 110.7(5)
N5 Si4 C47 112.4(4)
C41 Si4 C44 113.0(5)
C41 Si4 C47 106.8(5)
C47 Si4 C44 106.7(5)
N6 Si5 C52 111.0(4)
N6 Si5 C55 106.5(3)
N6 Si5 C58 112.4(4)
C55 Si5 C52 113.1(5)
C55 Si5 C58 107.8(4)
C58 Si5 C52 106.1(4)
N7 Si6 C63 112.8(4)
N7 Si6 C66 109.7(4)
N7 Si6 C69 108.2(3)
C63 Si6 C66 106.8(4)
C69 Si6 C63 106.8(4)
C69 Si6 C66 112.6(4)
N9 Si7 C81 112.1(5)
N9 Si7 C84 112.1(4)
N9 Si7 C87 106.7(4)
C84 Si7 C81 108.4(5)
C87 Si7 C81 110.8(6)
C87 Si7 C84 106.6(4)
N10 Si8 C92 113.0(4)
N10 Si8 C95 108.7(3)
N10 Si8 C98 113.3(5)
C95 Si8 C92 106.1(4)
C95 Si8 C98 108.3(5)
C98 Si8 C92 107.1(5)
N11 Si9 C103 107.1(3)
N11 Si9 C106 109.2(4)
N11 Si9 C109 114.0(3)
C103 Si9 C106 113.0(4)
C109 Si9 C103 106.4(4)
C109 Si9 C106 107.2(4)
Si4 N5 Th2 134.3(3)
C50 N5 Th2 109.7(5)
C50 N5 Si4 116.0(5)
Si5 N6 Th2 131.3(3)
C61 N6 Th2 111.7(5)
C61 N6 Si5 116.7(5)
Si6 N7 Th2 136.2(3)
C72 N7 Th2 109.1(4)
C72 N7 Si6 114.7(5)
C51 N8 Th2 107.3(5)
C51 N8 C62 112.9(7)
C62 N8 Th2 107.8(4)
C73 N8 Th2 106.7(5)
C73 N8 C51 111.2(6)
C73 N8 C62 110.7(7)
Si7 N9 Th3 132.4(3)
C90 N9 Th3 112.5(5)
C90 N9 Si7 115.1(5)
Si8 N10 Th3 135.3(3)
C101 N10 Th3 109.9(5)
C101 N10 Si8 114.9(5)
Si9 N11 Th3 131.3(3)
C112 N11 Th3 112.6(5)
C112 N11 Si9 116.0(5)
C91 N12 Th3 106.4(5)
C91 N12 C102 112.2(7)
C91 N12 C113 110.6(6)
C102 N12 Th3 107.0(5)
C102 N12 C113 112.3(7)
C113 N12 Th3 108.0(5)
Si4 C41 H41 105.8
C42 C41 Si4 112.6(7)
C42 C41 H41 105.8
C43 C41 Si4 116.6(8)
C43 C41 H41 105.8
C43 C41 C42 109.4(9)
C41 C42 H42A 109.5
C41 C42 H42B 109.5
C41 C42 H42C 109.5
H42A C42 H42B 109.5
H42A C42 H42C 109.5
H42B C42 H42C 109.5
C41 C43 H43A 109.5
C41 C43 H43B 109.5
C41 C43 H43C 109.5
H43A C43 H43B 109.5
H43A C43 H43C 109.5
H43B C43 H43C 109.5
Si4 C44 H44 104.5
C45 C44 Si4 116.4(10)
C45 C44 H44 104.5
C45 C44 C46 111.3(11)
C46 C44 Si4 114.1(8)
C46 C44 H44 104.5
C44 C45 H45A 109.5
C44 C45 H45B 109.5
C44 C45 H45C 109.5
H45A C45 H45B 109.5
H45A C45 H45C 109.5
H45B C45 H45C 109.5
C44 C46 H46A 109.5
C44 C46 H46B 109.5
C44 C46 H46C 109.5
H46A C46 H46B 109.5
H46A C46 H46C 109.5
H46B C46 H46C 109.5
Si4 C47 H47 107.1
C48 C47 Si4 111.1(7)
C48 C47 H47 107.1
C49 C47 Si4 113.6(6)
C49 C47 H47 107.1
C49 C47 C48 110.4(9)
C47 C48 H48A 109.5
C47 C48 H48B 109.5
C47 C48 H48C 109.5
H48A C48 H48B 109.5
H48A C48 H48C 109.5
H48B C48 H48C 109.5
C47 C49 H49A 109.5
C47 C49 H49B 109.5
C47 C49 H49C 109.5
H49A C49 H49B 109.5
H49A C49 H49C 109.5
H49B C49 H49C 109.5
N5 C50 H50A 109.9
N5 C50 H50B 109.9
N5 C50 C51 109.1(6)
H50A C50 H50B 108.3
C51 C50 H50A 109.9
C51 C50 H50B 109.9
N8 C51 C50 109.4(6)
N8 C51 H51A 109.8
N8 C51 H51B 109.8
C50 C51 H51A 109.8
C50 C51 H51B 109.8
H51A C51 H51B 108.2
Si5 C52 H52 105.6
C53 C52 Si5 115.6(7)
C53 C52 H52 105.6
C54 C52 Si5 114.8(8)
C54 C52 H52 105.6
C54 C52 C53 108.7(9)
C52 C53 H53A 109.5
C52 C53 H53B 109.5
C52 C53 H53C 109.5
H53A C53 H53B 109.5
H53A C53 H53C 109.5
H53B C53 H53C 109.5
C52 C54 H54A 109.5
C52 C54 H54B 109.5
C52 C54 H54C 109.5
H54A C54 H54B 109.5
H54A C54 H54C 109.5
H54B C54 H54C 109.5
Si5 C55 H55 106.3
C56 C55 Si5 112.7(6)
C56 C55 H55 106.3
C57 C55 Si5 116.5(6)
C57 C55 H55 106.3
C57 C55 C56 108.2(7)
C55 C56 H56A 109.5
C55 C56 H56B 109.5
C55 C56 H56C 109.5
H56A C56 H56B 109.5
H56A C56 H56C 109.5
H56B C56 H56C 109.5
C55 C57 H57A 109.5
C55 C57 H57B 109.5
C55 C57 H57C 109.5
H57A C57 H57B 109.5
H57A C57 H57C 109.5
H57B C57 H57C 109.5
Si5 C58 H58 106.6
C59 C58 Si5 112.8(6)
C59 C58 H58 106.6
C60 C58 Si5 112.7(6)
C60 C58 H58 106.6
C60 C58 C59 111.0(9)
C58 C59 H59A 109.5
C58 C59 H59B 109.5
C58 C59 H59C 109.5
H59A C59 H59B 109.5
H59A C59 H59C 109.5
H59B C59 H59C 109.5
C58 C60 H60A 109.5
C58 C60 H60B 109.5
C58 C60 H60C 109.5
H60A C60 H60B 109.5
H60A C60 H60C 109.5
H60B C60 H60C 109.5
N6 C61 H61A 109.7
N6 C61 H61B 109.7
N6 C61 C62 109.6(7)
H61A C61 H61B 108.2
C62 C61 H61A 109.7
C62 C61 H61B 109.7
N8 C62 C61 109.6(7)
N8 C62 H62A 109.8
N8 C62 H62B 109.8
C61 C62 H62A 109.8
C61 C62 H62B 109.8
H62A C62 H62B 108.2
Si6 C63 H63 107.0
C64 C63 Si6 111.9(6)
C64 C63 H63 107.0
C64 C63 C65 110.0(8)
C65 C63 Si6 113.7(6)
C65 C63 H63 107.0
C63 C64 H64A 109.5
C63 C64 H64B 109.5
C63 C64 H64C 109.5
H64A C64 H64B 109.5
H64A C64 H64C 109.5
H64B C64 H64C 109.5
C63 C65 H65A 109.5
C63 C65 H65B 109.5
C63 C65 H65C 109.5
H65A C65 H65B 109.5
H65A C65 H65C 109.5
H65B C65 H65C 109.5
Si6 C66 H66 105.7
C67 C66 Si6 115.6(6)
C67 C66 H66 105.7
C67 C66 C68 109.9(8)
C68 C66 Si6 113.4(6)
C68 C66 H66 105.7
C66 C67 H67A 109.5
C66 C67 H67B 109.5
C66 C67 H67C 109.5
H67A C67 H67B 109.5
H67A C67 H67C 109.5
H67B C67 H67C 109.5
C66 C68 H68A 109.5
C66 C68 H68B 109.5
C66 C68 H68C 109.5
H68A C68 H68B 109.5
H68A C68 H68C 109.5
H68B C68 H68C 109.5
Si6 C69 H69 106.3
C70 C69 Si6 111.1(6)
C70 C69 H69 106.3
C71 C69 Si6 117.0(6)
C71 C69 H69 106.3
C71 C69 C70 109.2(7)
C69 C70 H70A 109.5
C69 C70 H70B 109.5
C69 C70 H70C 109.5
H70A C70 H70B 109.5
H70A C70 H70C 109.5
H70B C70 H70C 109.5
C69 C71 H71A 109.5
C69 C71 H71B 109.5
C69 C71 H71C 109.5
H71A C71 H71B 109.5
H71A C71 H71C 109.5
H71B C71 H71C 109.5
N7 C72 H72A 110.0
N7 C72 H72B 110.0
N7 C72 C73 108.5(7)
H72A C72 H72B 108.4
C73 C72 H72A 110.0
C73 C72 H72B 110.0
N8 C73 C72 108.8(7)
N8 C73 H73A 109.9
N8 C73 H73B 109.9
C72 C73 H73A 109.9
C72 C73 H73B 109.9
H73A C73 H73B 108.3
Th2 C74 H74A 108.6
Th2 C74 H74B 108.6
H74A C74 H74B 107.6
C75 C74 Th2 114.6(6)
C75 C74 H74A 108.6
C75 C74 H74B 108.6
C74 C75 C76 121.5(9)
C74 C75 C80 121.7(9)
C80 C75 C76 116.8(10)
C75 C76 H76 119.3
C77 C76 C75 121.4(11)
C77 C76 H76 119.3
C76 C77 H77 119.5
C78 C77 C76 121.1(12)
C78 C77 H77 119.5
C77 C78 H78 120.6
C77 C78 C79 118.8(13)
C79 C78 H78 120.6
C78 C79 H79 119.6
C78 C79 C80 120.7(14)
C80 C79 H79 119.6
C75 C80 H80 119.4
C79 C80 C75 121.1(11)
C79 C80 H80 119.4
Si7 C81 H81 91.7
C82 C81 Si7 121.4(9)
C82 C81 H81 91.7
C82 C81 C83 119.3(10)
C83 C81 Si7 119.1(8)
C83 C81 H81 91.7
C81 C82 H82A 109.5
C81 C82 H82B 109.5
C81 C82 H82C 109.5
H82A C82 H82B 109.5
H82A C82 H82C 109.5
H82B C82 H82C 109.5
C81 C83 H83A 109.5
C81 C83 H83B 109.5
C81 C83 H83C 109.5
H83A C83 H83B 109.5
H83A C83 H83C 109.5
H83B C83 H83C 109.5
Si7 C84 H84 106.9
C85 C84 Si7 113.4(7)
C85 C84 H84 106.9
C85 C84 C86 110.3(8)
C86 C84 Si7 112.0(6)
C86 C84 H84 106.9
C84 C85 H85A 109.5
C84 C85 H85B 109.5
C84 C85 H85C 109.5
H85A C85 H85B 109.5
H85A C85 H85C 109.5
H85B C85 H85C 109.5
C84 C86 H86A 109.5
C84 C86 H86B 109.5
C84 C86 H86C 109.5
H86A C86 H86B 109.5
H86A C86 H86C 109.5
H86B C86 H86C 109.5
Si7 C87 H87 106.3
C88 C87 Si7 112.9(8)
C88 C87 H87 106.3
C88 C87 C89 108.5(8)
C89 C87 Si7 116.0(7)
C89 C87 H87 106.3
C87 C88 H88A 109.5
C87 C88 H88B 109.5
C87 C88 H88C 109.5
H88A C88 H88B 109.5
H88A C88 H88C 109.5
H88B C88 H88C 109.5
C87 C89 H89A 109.5
C87 C89 H89B 109.5
C87 C89 H89C 109.5
H89A C89 H89B 109.5
H89A C89 H89C 109.5
H89B C89 H89C 109.5
N9 C90 H90A 109.9
N9 C90 H90B 109.9
H90A C90 H90B 108.3
C91 C90 N9 108.9(7)
C91 C90 H90A 109.9
C91 C90 H90B 109.9
N12 C91 C90 112.1(7)
N12 C91 H91A 109.2
N12 C91 H91B 109.2
C90 C91 H91A 109.2
C90 C91 H91B 109.2
H91A C91 H91B 107.9
Si8 C92 H92 107.0
C93 C92 Si8 112.0(7)
C93 C92 H92 107.0
C94 C92 Si8 114.1(6)
C94 C92 H92 107.0
C94 C92 C93 109.1(9)
C92 C93 H93A 109.5
C92 C93 H93B 109.5
C92 C93 H93C 109.5
H93A C93 H93B 109.5
H93A C93 H93C 109.5
H93B C93 H93C 109.5
C92 C94 H94A 109.5
C92 C94 H94B 109.5
C92 C94 H94C 109.5
H94A C94 H94B 109.5
H94A C94 H94C 109.5
H94B C94 H94C 109.5
Si8 C95 H95 106.2
C96 C95 Si8 116.6(6)
C96 C95 H95 106.2
C96 C95 C97 108.8(7)
C97 C95 Si8 112.1(6)
C97 C95 H95 106.2
C95 C96 H96A 109.5
C95 C96 H96B 109.5
C95 C96 H96C 109.5
H96A C96 H96B 109.5
H96A C96 H96C 109.5
H96B C96 H96C 109.5
C95 C97 H97A 109.5
C95 C97 H97B 109.5
C95 C97 H97C 109.5
H97A C97 H97B 109.5
H97A C97 H97C 109.5
H97B C97 H97C 109.5
Si8 C98 H98 91.5
C99 C98 Si8 121.3(10)
C99 C98 H98 91.5
C99 C98 C100 122.4(11)
C100 C98 Si8 116.1(8)
C100 C98 H98 91.5
C98 C99 H99A 109.5
C98 C99 H99B 109.5
C98 C99 H99C 109.5
H99A C99 H99B 109.5
H99A C99 H99C 109.5
H99B C99 H99C 109.5
C98 C100 H10C 109.5
C98 C100 H10D 109.5
C98 C100 H10E 109.5
H10C C100 H10D 109.5
H10C C100 H10E 109.5
H10D C100 H10E 109.5
N10 C101 H10F 109.6
N10 C101 H10G 109.6
N10 C101 C102 110.1(7)
H10F C101 H10G 108.2
C102 C101 H10F 109.6
C102 C101 H10G 109.6
N12 C102 C101 109.6(8)
N12 C102 H10H 109.8
N12 C102 H10I 109.8
C101 C102 H10H 109.8
C101 C102 H10I 109.8
H10H C102 H10I 108.2
Si9 C103 H103 105.4
C104 C103 Si9 113.5(6)
C104 C103 H103 105.4
C105 C103 Si9 117.1(7)
C105 C103 H103 105.4
C105 C103 C104 108.9(7)
C103 C104 H10J 109.5
C103 C104 H10K 109.5
C103 C104 H10L 109.5
H10J C104 H10K 109.5
H10J C104 H10L 109.5
H10K C104 H10L 109.5
C103 C105 H10M 109.5
C103 C105 H10N 109.5
C103 C105 H10O 109.5
H10M C105 H10N 109.5
H10M C105 H10O 109.5
H10N C105 H10O 109.5
Si9 C106 H106 105.9
C107 C106 Si9 115.4(7)
C107 C106 H106 105.9
C108 C106 Si9 112.8(7)
C108 C106 H106 105.9
C108 C106 C107 110.1(8)
C106 C107 H10P 109.5
C106 C107 H10Q 109.5
C106 C107 H10R 109.5
H10P C107 H10Q 109.5
H10P C107 H10R 109.5
H10Q C107 H10R 109.5
C106 C108 H10S 109.5
C106 C108 H10T 109.5
C106 C108 H10U 109.5
H10S C108 H10T 109.5
H10S C108 H10U 109.5
H10T C108 H10U 109.5
Si9 C109 H109 106.5
C110 C109 Si9 113.2(6)
C110 C109 H109 106.5
C110 C109 C111 109.5(7)
C111 C109 Si9 114.1(6)
C111 C109 H109 106.5
C109 C110 H11C 109.5
C109 C110 H11D 109.5
C109 C110 H11E 109.5
H11C C110 H11D 109.5
H11C C110 H11E 109.5
H11D C110 H11E 109.5
C109 C111 H11F 109.5
C109 C111 H11G 109.5
C109 C111 H11H 109.5
H11F C111 H11G 109.5
H11F C111 H11H 109.5
H11G C111 H11H 109.5
N11 C112 H11I 109.4
N11 C112 H11J 109.4
N11 C112 C113 111.0(7)
H11I C112 H11J 108.0
C113 C112 H11I 109.4
C113 C112 H11J 109.4
N12 C113 C112 108.2(7)
N12 C113 H11K 110.1
N12 C113 H11L 110.1
C112 C113 H11K 110.1
C112 C113 H11L 110.1
H11K C113 H11L 108.4
Th3 C114 H11M 104.7
Th3 C114 H11N 104.7
H11M C114 H11N 105.7
C115 C114 Th3 130.3(5)
C115 C114 H11M 104.7
C115 C114 H11N 104.7
C116 C115 C114 123.0(8)
C120 C115 C114 119.9(9)
C120 C115 C116 117.1(9)
C115 C116 H116 118.6
C117 C116 C115 122.9(10)
C117 C116 H116 118.6
C116 C117 H117 120.0
C116 C117 C118 120.0(12)
C118 C117 H117 120.0
C117 C118 H118 121.1
C119 C118 C117 117.8(11)
C119 C118 H118 121.1
C118 C119 H119 118.8
C118 C119 C120 122.4(11)
C120 C119 H119 118.8
C115 C120 C119 119.7(10)
C115 C120 H120 120.1
C119 C120 H120 120.1
N13 Th4 N14 110.8(2)
N13 Th4 N15 109.5(3)
N13 Th4 N16 69.8(2)
N13 Th4 C160 118.4(3)
N14 Th4 N16 70.0(3)
N14 Th4 C160 101.6(3)
N15 Th4 N14 106.3(3)
N15 Th4 N16 70.1(2)
N15 Th4 C160 109.4(3)
C160 Th4 N16 170.5(3)
N13 Si10 C121 110.7(4)
N13 Si10 C124 115.1(6)
N13 Si10 C127 105.8(4)
C121 Si10 C124 108.3(6)
C127 Si10 C121 107.0(4)
C127 Si10 C124 109.7(6)
N14 Si11 C132 112.3(4)
N14 Si11 C135 111.1(5)
N14 Si11 C138 108.3(4)
C132 Si11 C135 104.7(5)
C138 Si11 C132 107.0(5)
C138 Si11 C135 113.3(5)
N15 Si12 C143 114.1(8)
N15 Si12 C146 105.2(5)
N15 Si12 C149 104.6(9)
N15 Si12 C152 114.1(6)
N15 Si12 C155 114.8(5)
C143 Si12 C149 114.4(12)
C143 Si12 C155 107.1(7)
C152 Si12 C146 113.0(8)
C152 Si12 C155 107.9(5)
C155 Si12 C146 101.2(5)
C155 Si12 C149 101.3(6)
Si10 N13 Th4 132.0(4)
C130 N13 Th4 112.0(5)
C130 N13 Si10 116.0(6)
Si11 N14 Th4 134.3(4)
C141 N14 Th4 109.5(5)
C141 N14 Si11 116.2(6)
Si12 N15 Th4 131.9(4)
C158 N15 Th4 112.2(6)
C158 N15 Si12 115.6(6)
C131 N16 Th4 107.6(5)
C131 N16 C159 110.5(8)
C142 N16 Th4 107.5(6)
C142 N16 C131 111.4(7)
C142 N16 C159 112.6(8)
C159 N16 Th4 107.0(6)
Si10 C121 H121 107.5
C122 C121 Si10 113.1(8)
C122 C121 H121 107.5
C123 C121 Si10 110.7(8)
C123 C121 H121 107.5
C123 C121 C122 110.2(10)
C121 C122 H12A 109.5
C121 C122 H12B 109.5
C121 C122 H12C 109.5
H12A C122 H12B 109.5
H12A C122 H12C 109.5
H12B C122 H12C 109.5
C121 C123 H12D 109.5
C121 C123 H12E 109.5
C121 C123 H12F 109.5
H12D C123 H12E 109.5
H12D C123 H12F 109.5
H12E C123 H12F 109.5
Si10 C124 H124 91.8
C125 C124 Si10 123.2(12)
C125 C124 H124 91.8
C125 C124 C126 121.2(13)
C126 C124 Si10 115.3(10)
C126 C124 H124 91.8
C124 C125 H12G 109.5
C124 C125 H12H 109.5
C124 C125 H12I 109.5
H12G C125 H12H 109.5
H12G C125 H12I 109.5
H12H C125 H12I 109.5
C124 C126 H12J 109.5
C124 C126 H12K 109.5
C124 C126 H12L 109.5
H12J C126 H12K 109.5
H12J C126 H12L 109.5
H12K C126 H12L 109.5
Si10 C127 H127 105.7
C128 C127 Si10 113.5(7)
C128 C127 H127 105.7
C129 C127 Si10 117.3(7)
C129 C127 H127 105.7
C129 C127 C128 108.0(8)
C127 C128 H12M 109.5
C127 C128 H12N 109.5
C127 C128 H12O 109.5
H12M C128 H12N 109.5
H12M C128 H12O 109.5
H12N C128 H12O 109.5
C127 C129 H12P 109.5
C127 C129 H12Q 109.5
C127 C129 H12R 109.5
H12P C129 H12Q 109.5
H12P C129 H12R 109.5
H12Q C129 H12R 109.5
N13 C130 H13A 109.5
N13 C130 H13B 109.5
N13 C130 C131 110.6(8)
H13A C130 H13B 108.1
C131 C130 H13A 109.5
C131 C130 H13B 109.5
N16 C131 H13C 109.9
N16 C131 H13D 109.9
C130 C131 N16 108.9(8)
C130 C131 H13C 109.9
C130 C131 H13D 109.9
H13C C131 H13D 108.3
Si11 C132 H132 107.3
C133 C132 Si11 113.7(7)
C133 C132 H132 107.3
C133 C132 C134 109.0(8)
C134 C132 Si11 112.0(7)
C134 C132 H132 107.3
C132 C133 H13E 109.5
C132 C133 H13F 109.5
C132 C133 H13G 109.5
H13E C133 H13F 109.5
H13E C133 H13G 109.5
H13F C133 H13G 109.5
C132 C134 H13H 109.5
C132 C134 H13I 109.5
C132 C134 H13J 109.5
H13H C134 H13I 109.5
H13H C134 H13J 109.5
H13I C134 H13J 109.5
Si11 C135 H135 105.4
C136 C135 Si11 114.4(9)
C136 C135 H135 105.4
C137 C135 Si11 115.4(9)
C137 C135 H135 105.4
C137 C135 C136 109.7(11)
C135 C136 H13K 109.5
C135 C136 H13L 109.5
C135 C136 H13M 109.5
H13K C136 H13L 109.5
H13K C136 H13M 109.5
H13L C136 H13M 109.5
C135 C137 H13N 109.5
C135 C137 H13O 109.5
C135 C137 H13P 109.5
H13N C137 H13O 109.5
H13N C137 H13P 109.5
H13O C137 H13P 109.5
Si11 C138 H138 105.3
C139 C138 Si11 115.8(9)
C139 C138 H138 105.3
C139 C138 C140 109.4(9)
C140 C138 Si11 114.6(7)
C140 C138 H138 105.3
C138 C139 H13Q 109.5
C138 C139 H13R 109.5
C138 C139 H13S 109.5
H13Q C139 H13R 109.5
H13Q C139 H13S 109.5
H13R C139 H13S 109.5
C138 C140 H14A 109.5
C138 C140 H14B 109.5
C138 C140 H14C 109.5
H14A C140 H14B 109.5
H14A C140 H14C 109.5
H14B C140 H14C 109.5
N14 C141 H14D 109.5
N14 C141 H14E 109.5
N14 C141 C142 110.7(7)
H14D C141 H14E 108.1
C142 C141 H14D 109.5
C142 C141 H14E 109.5
N16 C142 C141 109.0(8)
N16 C142 H14F 109.9
N16 C142 H14G 109.9
C141 C142 H14F 109.9
C141 C142 H14G 109.9
H14F C142 H14G 108.3
Si12 C143 H143 108.3
C144 C143 Si12 113.9(12)
C144 C143 H143 108.3
C144 C143 C145 104.4(15)
C145 C143 Si12 113.6(12)
C145 C143 H143 108.3
C143 C144 H14H 109.5
C143 C144 H14I 109.5
C143 C144 H14J 109.5
H14H C144 H14I 109.5
H14H C144 H14J 109.5
H14I C144 H14J 109.5
C143 C145 H14K 109.5
C143 C145 H14L 109.5
C143 C145 H14M 109.5
H14K C145 H14L 109.5
H14K C145 H14M 109.5
H14L C145 H14M 109.5
Si12 C146 H146 106.1
C147 C146 Si12 113.5(8)
C147 C146 H146 106.1
C147 C146 C148 108.6(11)
C148 C146 Si12 115.7(9)
C148 C146 H146 106.1
C146 C147 H14N 109.5
C146 C147 H14O 109.5
C146 C147 H14P 109.5
H14N C147 H14O 109.5
H14N C147 H14P 109.5
H14O C147 H14P 109.5
C146 C148 H14Q 109.5
C146 C148 H14R 109.5
C146 C148 H14S 109.5
H14Q C148 H14R 109.5
H14Q C148 H14S 109.5
H14R C148 H14S 109.5
Si12 C149 H149 106.4
C150 C149 Si12 112.5(12)
C150 C149 H149 106.4
C151 C149 Si12 115.8(12)
C151 C149 H149 106.4
C151 C149 C150 108.7(16)
C149 C150 H15A 109.5
C149 C150 H15B 109.5
C149 C150 H15C 109.5
H15A C150 H15B 109.5
H15A C150 H15C 109.5
H15B C150 H15C 109.5
C149 C151 H15D 109.5
C149 C151 H15E 109.5
C149 C151 H15F 109.5
H15D C151 H15E 109.5
H15D C151 H15F 109.5
H15E C151 H15F 109.5
Si12 C152 H152 107.9
C153 C152 Si12 114.9(10)
C153 C152 H152 107.9
C153 C152 C154 104.2(12)
C154 C152 Si12 113.6(9)
C154 C152 H152 107.9
C152 C153 H15G 109.5
C152 C153 H15H 109.5
C152 C153 H15I 109.5
H15G C153 H15H 109.5
H15G C153 H15I 109.5
H15H C153 H15I 109.5
C152 C154 H15J 109.5
C152 C154 H15K 109.5
C152 C154 H15L 109.5
H15J C154 H15K 109.5
H15J C154 H15L 109.5
H15K C154 H15L 109.5
Si12 C155 H155 108.3
C156 C155 Si12 111.8(9)
C156 C155 H155 108.3
C156 C155 C157 111.1(12)
C157 C155 Si12 108.8(9)
C157 C155 H155 108.3
C155 C156 H15M 109.5
C155 C156 H15N 109.5
C155 C156 H15O 109.5
H15M C156 H15N 109.5
H15M C156 H15O 109.5
H15N C156 H15O 109.5
C155 C157 H15P 109.5
C155 C157 H15Q 109.5
C155 C157 H15R 109.5
H15P C157 H15Q 109.5
H15P C157 H15R 109.5
H15Q C157 H15R 109.5
N15 C158 H15S 109.3
N15 C158 H15T 109.3
N15 C158 C159 111.5(9)
H15S C158 H15T 108.0
C159 C158 H15S 109.3
C159 C158 H15T 109.3
N16 C159 H15U 109.8
N16 C159 H15V 109.8
C158 C159 N16 109.2(9)
C158 C159 H15U 109.8
C158 C159 H15V 109.8
H15U C159 H15V 108.3
Th4 C160 H16A 105.4
Th4 C160 H16B 105.4
H16A C160 H16B 106.0
C161 C160 Th4 127.7(6)
C161 C160 H16A 105.4
C161 C160 H16B 105.4
C162 C161 C160 122.1(8)
C162 C161 C166 116.3(9)
C166 C161 C160 121.6(8)
C161 C162 H162 118.5
C161 C162 C163 123.0(10)
C163 C162 H162 118.5
C162 C163 H163 120.6
C162 C163 C164 118.8(10)
C164 C163 H163 120.6
C163 C164 H164 120.5
C165 C164 C163 119.0(11)
C165 C164 H164 120.5
C164 C165 H165 119.5
C164 C165 C166 121.1(11)
C166 C165 H165 119.5
C161 C166 H166 119.1
C165 C166 C161 121.7(10)
C165 C166 H166 119.1

loop_
_geom_bond_atom_site_label_1
_geom_bond_atom_site_label_2
_geom_bond_distance
Th1 N1 2.262(6)
Th1 N2 2.309(6)
Th1 N3 2.313(6)
Th1 N4 2.701(6)
Th1 C34 2.590(8)
Si1 N1 1.781(6)
Si1 C1 1.892(7)
Si1 C4 1.908(8)
Si1 C7 1.897(8)
Si2 N2 1.743(6)
Si2 C12 1.896(8)
Si2 C15 1.893(10)
Si2 C18 1.914(10)
Si3 N3 1.741(6)
Si3 C23 1.901(8)
Si3 C26 1.903(8)
Si3 C29 1.901(8)
N1 C10 1.491(9)
N2 C21 1.498(10)
N3 C32 1.492(9)
N4 C11 1.476(10)
N4 C22 1.497(9)
N4 C33 1.487(9)
C1 H1 1.0000
C1 C2 1.533(11)
C1 C3 1.544(11)
C2 H2A 0.9800
C2 H2B 0.9800
C2 H2C 0.9800
C3 H3A 0.9800
C3 H3B 0.9800
C3 H3C 0.9800
C4 H4 1.0000
C4 C5 1.525(11)
C4 C6 1.533(11)
C5 H5A 0.9800
C5 H5B 0.9800
C5 H5C 0.9800
C6 H6A 0.9800
C6 H6B 0.9800
C6 H6C 0.9800
C7 H7 1.0000
C7 C8 1.563(12)
C7 C9 1.524(11)
C8 H8A 0.9800
C8 H8B 0.9800
C8 H8C 0.9800
C9 H9A 0.9800
C9 H9B 0.9800
C9 H9C 0.9800
C10 H10A 0.9900
C10 H10B 0.9900
C10 C11 1.518(11)
C11 H11A 0.9900
C11 H11B 0.9900
C12 H12 1.0000
C12 C13 1.528(11)
C12 C14 1.536(11)
C13 H13T 0.9800
C13 H13U 0.9800
C13 H13V 0.9800
C14 H14T 0.9800
C14 H14U 0.9800
C14 H14V 0.9800
C15 H15 1.0000
C15 C16 1.525(17)
C15 C17 1.515(17)
C16 H16C 0.9800
C16 H16D 0.9800
C16 H16E 0.9800
C17 H17A 0.9800
C17 H17B 0.9800
C17 H17C 0.9800
C18 H18 1.0000
C18 C19 1.520(16)
C18 C20 1.527(13)
C19 H19A 0.9800
C19 H19B 0.9800
C19 H19C 0.9800
C20 H20A 0.9800
C20 H20B 0.9800
C20 H20C 0.9800
C21 H21A 0.9900
C21 H21B 0.9900
C21 C22 1.500(12)
C22 H22A 0.9900
C22 H22B 0.9900
C23 H23 1.0000
C23 C24 1.516(12)
C23 C25 1.537(11)
C24 H24A 0.9800
C24 H24B 0.9800
C24 H24C 0.9800
C25 H25A 0.9800
C25 H25B 0.9800
C25 H25C 0.9800
C26 H26 1.0000
C26 C27 1.533(12)
C26 C28 1.513(11)
C27 H27A 0.9800
C27 H27B 0.9800
C27 H27C 0.9800
C28 H28A 0.9800
C28 H28B 0.9800
C28 H28C 0.9800
C29 H29 1.0000
C29 C30 1.530(12)
C29 C31 1.545(11)
C30 H30A 0.9800
C30 H30B 0.9800
C30 H30C 0.9800
C31 H31A 0.9800
C31 H31B 0.9800
C31 H31C 0.9800
C32 H32A 0.9900
C32 H32B 0.9900
C32 C33 1.525(10)
C33 H33A 0.9900
C33 H33B 0.9900
C34 H34A 0.9900
C34 H34B 0.9900
C34 C35 1.440(13)
C35 C36 1.385(18)
C35 C40 1.420(16)
C36 H36 0.9500
C36 C37 1.46(2)
C37 H37 0.9500
C37 C38 1.33(2)
C38 H38 0.9500
C38 C39 1.38(2)
C39 H39 0.9500
C39 C40 1.382(19)
C40 H40 0.9500
Th2 N5 2.312(6)
Th2 N6 2.317(6)
Th2 N7 2.288(6)
Th2 N8 2.705(6)
Th2 C74 2.622(7)
Th3 N9 2.298(6)
Th3 N10 2.317(6)
Th3 N11 2.314(6)
Th3 N12 2.714(7)
Th3 C114 2.536(8)
Si4 N5 1.739(7)
Si4 C41 1.899(9)
Si4 C44 1.911(11)
Si4 C47 1.909(10)
Si5 N6 1.747(6)
Si5 C52 1.922(10)
Si5 C55 1.896(9)
Si5 C58 1.902(9)
Si6 N7 1.737(6)
Si6 C63 1.901(9)
Si6 C66 1.906(8)
Si6 C69 1.885(8)
Si7 N9 1.736(7)
Si7 C81 1.902(10)
Si7 C84 1.899(9)
Si7 C87 1.890(9)
Si8 N10 1.734(7)
Si8 C92 1.910(9)
Si8 C95 1.895(8)
Si8 C98 1.899(11)
Si9 N11 1.747(6)
Si9 C103 1.894(9)
Si9 C106 1.922(9)
Si9 C109 1.891(8)
N5 C50 1.498(10)
N6 C61 1.500(10)
N7 C72 1.504(9)
N8 C51 1.480(10)
N8 C62 1.483(10)
N8 C73 1.478(11)
N9 C90 1.497(10)
N10 C101 1.497(10)
N11 C112 1.471(10)
N12 C91 1.463(11)
N12 C102 1.481(10)
N12 C113 1.482(10)
C41 H41 1.0000
C41 C42 1.544(15)
C41 C43 1.531(16)
C42 H42A 0.9800
C42 H42B 0.9800
C42 H42C 0.9800
C43 H43A 0.9800
C43 H43B 0.9800
C43 H43C 0.9800
C44 H44 1.0000
C44 C45 1.507(18)
C44 C46 1.525(17)
C45 H45A 0.9800
C45 H45B 0.9800
C45 H45C 0.9800
C46 H46A 0.9800
C46 H46B 0.9800
C46 H46C 0.9800
C47 H47 1.0000
C47 C48 1.529(14)
C47 C49 1.521(14)
C48 H48A 0.9800
C48 H48B 0.9800
C48 H48C 0.9800
C49 H49A 0.9800
C49 H49B 0.9800
C49 H49C 0.9800
C50 H50A 0.9900
C50 H50B 0.9900
C50 C51 1.515(12)
C51 H51A 0.9900
C51 H51B 0.9900
C52 H52 1.0000
C52 C53 1.532(15)
C52 C54 1.524(12)
C53 H53A 0.9800
C53 H53B 0.9800
C53 H53C 0.9800
C54 H54A 0.9800
C54 H54B 0.9800
C54 H54C 0.9800
C55 H55 1.0000
C55 C56 1.532(12)
C55 C57 1.529(12)
C56 H56A 0.9800
C56 H56B 0.9800
C56 H56C 0.9800
C57 H57A 0.9800
C57 H57B 0.9800
C57 H57C 0.9800
C58 H58 1.0000
C58 C59 1.525(13)
C58 C60 1.514(15)
C59 H59A 0.9800
C59 H59B 0.9800
C59 H59C 0.9800
C60 H60A 0.9800
C60 H60B 0.9800
C60 H60C 0.9800
C61 H61A 0.9900
C61 H61B 0.9900
C61 C62 1.510(12)
C62 H62A 0.9900
C62 H62B 0.9900
C63 H63 1.0000
C63 C64 1.528(13)
C63 C65 1.529(12)
C64 H64A 0.9800
C64 H64B 0.9800
C64 H64C 0.9800
C65 H65A 0.9800
C65 H65B 0.9800
C65 H65C 0.9800
C66 H66 1.0000
C66 C67 1.510(13)
C66 C68 1.545(13)
C67 H67A 0.9800
C67 H67B 0.9800
C67 H67C 0.9800
C68 H68A 0.9800
C68 H68B 0.9800
C68 H68C 0.9800
C69 H69 1.0000
C69 C70 1.547(11)
C69 C71 1.546(12)
C70 H70A 0.9800
C70 H70B 0.9800
C70 H70C 0.9800
C71 H71A 0.9800
C71 H71B 0.9800
C71 H71C 0.9800
C72 H72A 0.9900
C72 H72B 0.9900
C72 C73 1.529(12)
C73 H73A 0.9900
C73 H73B 0.9900
C74 H74A 0.9900
C74 H74B 0.9900
C74 C75 1.404(12)
C75 C76 1.407(13)
C75 C80 1.405(15)
C76 H76 0.9500
C76 C77 1.389(16)
C77 H77 0.9500
C77 C78 1.37(2)
C78 H78 0.9500
C78 C79 1.39(2)
C79 H79 0.9500
C79 C80 1.394(16)
C80 H80 0.9500
C81 H81 1.0000
C81 C82 1.398(17)
C81 C83 1.469(16)
C82 H82A 0.9800
C82 H82B 0.9800
C82 H82C 0.9800
C83 H83A 0.9800
C83 H83B 0.9800
C83 H83C 0.9800
C84 H84 1.0000
C84 C85 1.531(13)
C84 C86 1.540(13)
C85 H85A 0.9800
C85 H85B 0.9800
C85 H85C 0.9800
C86 H86A 0.9800
C86 H86B 0.9800
C86 H86C 0.9800
C87 H87 1.0000
C87 C88 1.537(13)
C87 C89 1.544(15)
C88 H88A 0.9800
C88 H88B 0.9800
C88 H88C 0.9800
C89 H89A 0.9800
C89 H89B 0.9800
C89 H89C 0.9800
C90 H90A 0.9900
C90 H90B 0.9900
C90 C91 1.495(13)
C91 H91A 0.9900
C91 H91B 0.9900
C92 H92 1.0000
C92 C93 1.557(13)
C92 C94 1.521(14)
C93 H93A 0.9800
C93 H93B 0.9800
C93 H93C 0.9800
C94 H94A 0.9800
C94 H94B 0.9800
C94 H94C 0.9800
C95 H95 1.0000
C95 C96 1.522(12)
C95 C97 1.532(12)
C96 H96A 0.9800
C96 H96B 0.9800
C96 H96C 0.9800
C97 H97A 0.9800
C97 H97B 0.9800
C97 H97C 0.9800
C98 H98 1.0000
C98 C99 1.418(15)
C98 C100 1.455(16)
C99 H99A 0.9800
C99 H99B 0.9800
C99 H99C 0.9800
C100 H10C 0.9800
C100 H10D 0.9800
C100 H10E 0.9800
C101 H10F 0.9900
C101 H10G 0.9900
C101 C102 1.500(13)
C102 H10H 0.9900
C102 H10I 0.9900
C103 H103 1.0000
C103 C104 1.529(12)
C103 C105 1.527(12)
C104 H10J 0.9800
C104 H10K 0.9800
C104 H10L 0.9800
C105 H10M 0.9800
C105 H10N 0.9800
C105 H10O 0.9800
C106 H106 1.0000
C106 C107 1.536(12)
C106 C108 1.506(15)
C107 H10P 0.9800
C107 H10Q 0.9800
C107 H10R 0.9800
C108 H10S 0.9800
C108 H10T 0.9800
C108 H10U 0.9800
C109 H109 1.0000
C109 C110 1.532(12)
C109 C111 1.537(12)
C110 H11C 0.9800
C110 H11D 0.9800
C110 H11E 0.9800
C111 H11F 0.9800
C111 H11G 0.9800
C111 H11H 0.9800
C112 H11I 0.9900
C112 H11J 0.9900
C112 C113 1.537(11)
C113 H11K 0.9900
C113 H11L 0.9900
C114 H11M 0.9900
C114 H11N 0.9900
C114 C115 1.506(12)
C115 C116 1.398(13)
C115 C120 1.395(13)
C116 H116 0.9500
C116 C117 1.371(15)
C117 H117 0.9500
C117 C118 1.414(17)
C118 H118 0.9500
C118 C119 1.362(18)
C119 H119 0.9500
C119 C120 1.416(15)
C120 H120 0.9500
Th4 N13 2.302(6)
Th4 N14 2.318(7)
Th4 N15 2.315(7)
Th4 N16 2.701(8)
Th4 C160 2.612(8)
Si10 N13 1.721(7)
Si10 C121 1.897(10)
Si10 C124 1.913(12)
Si10 C127 1.883(9)
Si11 N14 1.740(7)
Si11 C132 1.901(10)
Si11 C135 1.913(10)
Si11 C138 1.895(10)
Si12 N15 1.730(8)
Si12 C143 1.882(15)
Si12 C146 1.940(12)
Si12 C149 1.922(14)
Si12 C152 1.875(12)
Si12 C155 1.894(12)
N13 C130 1.502(11)
N14 C141 1.485(12)
N15 C158 1.482(12)
N16 C131 1.504(12)
N16 C142 1.481(13)
N16 C159 1.504(12)
C121 H121 1.0000
C121 C122 1.535(14)
C121 C123 1.531(18)
C122 H12A 0.9800
C122 H12B 0.9800
C122 H12C 0.9800
C123 H12D 0.9800
C123 H12E 0.9800
C123 H12F 0.9800
C124 H124 1.0000
C124 C125 1.37(2)
C124 C126 1.48(2)
C125 H12G 0.9800
C125 H12H 0.9800
C125 H12I 0.9800
C126 H12J 0.9800
C126 H12K 0.9800
C126 H12L 0.9800
C127 H127 1.0000
C127 C128 1.531(13)
C127 C129 1.516(13)
C128 H12M 0.9800
C128 H12N 0.9800
C128 H12O 0.9800
C129 H12P 0.9800
C129 H12Q 0.9800
C129 H12R 0.9800
C130 H13A 0.9900
C130 H13B 0.9900
C130 C131 1.503(14)
C131 H13C 0.9900
C131 H13D 0.9900
C132 H132 1.0000
C132 C133 1.522(14)
C132 C134 1.531(13)
C133 H13E 0.9800
C133 H13F 0.9800
C133 H13G 0.9800
C134 H13H 0.9800
C134 H13I 0.9800
C134 H13J 0.9800
C135 H135 1.0000
C135 C136 1.522(17)
C135 C137 1.515(16)
C136 H13K 0.9800
C136 H13L 0.9800
C136 H13M 0.9800
C137 H13N 0.9800
C137 H13O 0.9800
C137 H13P 0.9800
C138 H138 1.0000
C138 C139 1.510(16)
C138 C140 1.516(15)
C139 H13Q 0.9800
C139 H13R 0.9800
C139 H13S 0.9800
C140 H14A 0.9800
C140 H14B 0.9800
C140 H14C 0.9800
C141 H14D 0.9900
C141 H14E 0.9900
C141 C142 1.522(14)
C142 H14F 0.9900
C142 H14G 0.9900
C143 H143 1.0000
C143 C144 1.525(17)
C143 C145 1.547(17)
C144 H14H 0.9800
C144 H14I 0.9800
C144 H14J 0.9800
C145 H14K 0.9800
C145 H14L 0.9800
C145 H14M 0.9800
C146 H146 1.0000
C146 C147 1.495(13)
C146 C148 1.499(14)
C147 H14N 0.9800
C147 H14O 0.9800
C147 H14P 0.9800
C148 H14Q 0.9800
C148 H14R 0.9800
C148 H14S 0.9800
C149 H149 1.0000
C149 C150 1.519(17)
C149 C151 1.489(16)
C150 H15A 0.9800
C150 H15B 0.9800
C150 H15C 0.9800
C151 H15D 0.9800
C151 H15E 0.9800
C151 H15F 0.9800
C152 H152 1.0000
C152 C153 1.522(15)
C152 C154 1.538(14)
C153 H15G 0.9800
C153 H15H 0.9800
C153 H15I 0.9800
C154 H15J 0.9800
C154 H15K 0.9800
C154 H15L 0.9800
C155 H155 1.0000
C155 C156 1.565(18)
C155 C157 1.633(18)
C156 H15M 0.9800
C156 H15N 0.9800
C156 H15O 0.9800
C157 H15P 0.9800
C157 H15Q 0.9800
C157 H15R 0.9800
C158 H15S 0.9900
C158 H15T 0.9900
C158 C159 1.500(16)
C159 H15U 0.9900
C159 H15V 0.9900
C160 H16A 0.9900
C160 H16B 0.9900
C160 C161 1.434(12)
C161 C162 1.385(12)
C161 C166 1.401(13)
C162 H162 0.9500
C162 C163 1.395(14)
C163 H163 0.9500
C163 C164 1.405(17)
C164 H164 0.9500
C164 C165 1.372(17)
C165 H165 0.9500
C165 C166 1.382(15)
C166 H166 0.9500

loop_
_geom_torsion_atom_site_label_1
_geom_torsion_atom_site_label_2
_geom_torsion_atom_site_label_3
_geom_torsion_atom_site_label_4
_geom_torsion
Th1 N1 C10 C11 -65.7(6)
Th1 N2 C21 C22 -63.0(7)
Th1 N3 C32 C33 -66.5(6)
Th1 N4 C11 C10 -26.8(6)
Th1 N4 C22 C21 -28.7(7)
Th1 N4 C33 C32 -28.1(7)
Th1 C34 C35 C36 -91.5(12)
Th1 C34 C35 C40 84.4(10)
Si1 N1 C10 C11 115.2(6)
Si2 N2 C21 C22 112.6(6)
Si3 N3 C32 C33 112.9(5)
N1 Si1 C1 C2 51.7(7)
N1 Si1 C1 C3 177.6(5)
N1 Si1 C7 C8 73.2(6)
N1 Si1 C7 C9 -53.4(7)
N1 C10 C11 N4 59.6(7)
N2 Si2 C12 C13 55.8(7)
N2 Si2 C12 C14 -178.7(6)
N2 Si2 C15 C16 -54.2(11)
N2 Si2 C15 C17 70.4(8)
N2 C21 C22 N4 60.3(8)
N3 C32 C33 N4 62.9(7)
C1 Si1 N1 Th1 14.5(5)
C1 Si1 N1 C10 -166.7(5)
C1 Si1 C7 C8 -44.8(7)
C1 Si1 C7 C9 -171.4(6)
C4 Si1 N1 Th1 137.4(4)
C4 Si1 N1 C10 -43.7(6)
C4 Si1 C1 C2 -70.4(7)
C4 Si1 C1 C3 55.5(7)
C4 Si1 C7 C8 -164.8(6)
C4 Si1 C7 C9 68.6(7)
C7 Si1 N1 Th1 -103.2(5)
C7 Si1 N1 C10 75.6(6)
C7 Si1 C1 C2 173.6(6)
C7 Si1 C1 C3 -60.5(7)
C11 N4 C22 C21 -145.6(7)
C11 N4 C33 C32 89.2(7)
C12 Si2 N2 Th1 5.2(6)
C12 Si2 N2 C21 -169.2(6)
C12 Si2 C15 C16 -171.6(9)
C12 Si2 C15 C17 -47.0(8)
C15 Si2 N2 Th1 -112.8(6)
C15 Si2 N2 C21 72.8(7)
C15 Si2 C12 C13 177.1(6)
C15 Si2 C12 C14 -57.3(7)
C18 Si2 N2 Th1 128.9(5)
C18 Si2 N2 C21 -45.5(7)
C18 Si2 C12 C13 -65.8(7)
C18 Si2 C12 C14 59.7(7)
C18 Si2 C15 C16 66.5(10)
C18 Si2 C15 C17 -168.9(8)
C22 N4 C11 C10 90.1(7)
C22 N4 C33 C32 -145.3(6)
C23 Si3 N3 Th1 11.1(6)
C23 Si3 N3 C32 -168.0(5)
C26 Si3 N3 Th1 -105.9(5)
C26 Si3 N3 C32 74.9(6)
C29 Si3 N3 Th1 134.5(5)
C29 Si3 N3 C32 -44.6(6)
C33 N4 C11 C10 -144.3(6)
C33 N4 C22 C21 88.6(7)
C34 C35 C36 C37 176.1(11)
C34 C35 C40 C39 -175.8(11)
C35 C36 C37 C38 2(2)
C36 C35 C40 C39 0.5(17)
C36 C37 C38 C39 -5(2)
C37 C38 C39 C40 5(2)
C38 C39 C40 C35 -3(2)
C40 C35 C36 C37 -0.1(17)
Th2 N5 C50 C51 -65.4(7)
Th2 N6 C61 C62 -61.7(8)
Th2 N7 C72 C73 -66.7(7)
Th2 N8 C51 C50 -27.5(8)
Th2 N8 C62 C61 -29.3(8)
Th2 N8 C73 C72 -28.2(7)
Th2 C74 C75 C76 84.2(9)
Th2 C74 C75 C80 -94.1(10)
Th3 N9 C90 C91 -60.6(8)
Th3 N10 C101 C102 -64.2(9)
Th3 N11 C112 C113 -60.1(7)
Th3 N12 C91 C90 -28.7(8)
Th3 N12 C102 C101 -28.2(8)
Th3 N12 C113 C112 -30.4(7)
Th3 C114 C115 C116 88.3(10)
Th3 C114 C115 C120 -89.4(10)
Si4 N5 C50 C51 115.6(7)
Si5 N6 C61 C62 112.7(7)
Si6 N7 C72 C73 113.5(6)
Si7 N9 C90 C91 118.8(7)
Si8 N10 C101 C102 115.7(7)
Si9 N11 C112 C113 116.6(6)
N5 Si4 C41 C42 -177.9(8)
N5 Si4 C41 C43 54.5(8)
N5 C50 C51 N8 61.2(9)
N6 Si5 C55 C56 -176.9(7)
N6 Si5 C55 C57 57.2(8)
N6 C61 C62 N8 59.7(9)
N7 Si6 C69 C70 176.9(6)
N7 Si6 C69 C71 50.6(7)
N7 C72 C73 N8 62.6(8)
N9 Si7 C84 C85 76.4(7)
N9 Si7 C84 C86 -49.2(7)
N9 Si7 C87 C88 -176.6(8)
N9 Si7 C87 C89 57.3(8)
N9 C90 C91 N12 58.7(9)
N10 Si8 C95 C96 50.7(8)
N10 Si8 C95 C97 177.0(6)
N10 Si8 C98 C99 122.4(16)
N10 Si8 C98 C100 -62.7(13)
N10 C101 C102 N12 61.3(10)
N11 Si9 C103 C104 -177.9(7)
N11 Si9 C103 C105 53.8(7)
N11 Si9 C109 C110 -51.9(7)
N11 Si9 C109 C111 74.3(7)
N11 C112 C113 N12 59.9(8)
C41 Si4 N5 Th2 14.7(6)
C41 Si4 N5 C50 -166.6(6)
C44 Si4 N5 Th2 138.3(5)
C44 Si4 N5 C50 -42.9(7)
C44 Si4 C41 C42 59.9(10)
C44 Si4 C41 C43 -67.8(9)
C47 Si4 N5 Th2 -102.4(5)
C47 Si4 N5 C50 76.3(6)
C47 Si4 C41 C42 -57.1(10)
C47 Si4 C41 C43 175.2(7)
C51 N8 C62 C61 89.0(8)
C51 N8 C73 C72 -144.9(7)
C52 Si5 N6 Th2 127.4(5)
C52 Si5 N6 C61 -45.8(7)
C52 Si5 C55 C56 60.9(8)
C52 Si5 C55 C57 -65.0(8)
C55 Si5 N6 Th2 3.9(6)
C55 Si5 N6 C61 -169.3(6)
C58 Si5 N6 Th2 -114.0(5)
C58 Si5 N6 C61 72.9(7)
C58 Si5 C55 C56 -56.1(9)
C58 Si5 C55 C57 178.0(7)
C62 N8 C51 C50 -146.1(7)
C62 N8 C73 C72 88.8(8)
C63 Si6 N7 Th2 -104.1(5)
C63 Si6 N7 C72 75.5(6)
C63 Si6 C69 C70 -61.4(7)
C63 Si6 C69 C71 172.3(6)
C66 Si6 N7 Th2 137.0(5)
C66 Si6 N7 C72 -43.3(6)
C66 Si6 C69 C70 55.5(8)
C66 Si6 C69 C71 -70.8(7)
C69 Si6 N7 Th2 13.8(6)
C69 Si6 N7 C72 -166.5(5)
C73 N8 C51 C50 88.8(8)
C73 N8 C62 C61 -145.6(7)
C74 C75 C76 C77 -178.5(10)
C74 C75 C80 C79 177.7(11)
C75 C76 C77 C78 2.2(19)
C76 C75 C80 C79 -0.6(17)
C76 C77 C78 C79 -3(2)
C77 C78 C79 C80 3(3)
C78 C79 C80 C75 -1(2)
C80 C75 C76 C77 -0.2(15)
C81 Si7 N9 Th3 135.8(6)
C81 Si7 N9 C90 -43.6(8)
C81 Si7 C84 C85 -159.3(8)
C81 Si7 C84 C86 75.0(8)
C81 Si7 C87 C88 61.1(10)
C81 Si7 C87 C89 -65.0(8)
C84 Si7 N9 Th3 -102.1(6)
C84 Si7 N9 C90 78.6(7)
C84 Si7 C87 C88 -56.6(9)
C84 Si7 C87 C89 177.3(7)
C87 Si7 N9 Th3 14.3(6)
C87 Si7 N9 C90 -165.1(6)
C87 Si7 C84 C85 -40.0(7)
C87 Si7 C84 C86 -165.7(6)
C91 N12 C102 C101 88.1(8)
C91 N12 C113 C112 -146.5(7)
C92 Si8 N10 Th3 -98.7(6)
C92 Si8 N10 C101 81.5(7)
C92 Si8 C95 C96 172.5(7)
C92 Si8 C95 C97 -61.1(7)
C92 Si8 C98 C99 -2.9(18)
C92 Si8 C98 C100 171.9(11)
C95 Si8 N10 Th3 18.8(7)
C95 Si8 N10 C101 -161.0(7)
C95 Si8 C98 C99 -117.0(16)
C95 Si8 C98 C100 57.9(12)
C98 Si8 N10 Th3 139.2(6)
C98 Si8 N10 C101 -40.6(8)
C98 Si8 C95 C96 -72.8(8)
C98 Si8 C95 C97 53.6(8)
C102 N12 C91 C90 -145.4(7)
C102 N12 C113 C112 87.3(8)
C103 Si9 N11 Th3 5.1(6)
C103 Si9 N11 C112 -170.9(6)
C103 Si9 C109 C110 -169.7(6)
C103 Si9 C109 C111 -43.6(7)
C106 Si9 N11 Th3 127.8(5)
C106 Si9 N11 C112 -48.3(7)
C106 Si9 C103 C104 61.8(8)
C106 Si9 C103 C105 -66.5(8)
C106 Si9 C109 C110 69.1(7)
C106 Si9 C109 C111 -164.7(6)
C109 Si9 N11 Th3 -112.3(5)
C109 Si9 N11 C112 71.6(6)
C109 Si9 C103 C104 -55.6(8)
C109 Si9 C103 C105 176.1(7)
C113 N12 C91 C90 88.3(8)
C113 N12 C102 C101 -146.6(7)
C114 C115 C116 C117 -175.3(10)
C114 C115 C120 C119 175.2(9)
C115 C116 C117 C118 -1.3(18)
C116 C115 C120 C119 -2.7(14)
C116 C117 C118 C119 0.1(18)
C117 C118 C119 C120 -0.4(18)
C118 C119 C120 C115 1.7(17)
C120 C115 C116 C117 2.5(15)
Th4 N13 C130 C131 -61.2(9)
Th4 N14 C141 C142 -63.9(8)
Th4 N15 C158 C159 -59.3(11)
Th4 N16 C131 C130 -29.3(8)
Th4 N16 C142 C141 -27.2(8)
Th4 N16 C159 C158 -30.8(11)
Th4 C160 C161 C162 -91.2(10)
Th4 C160 C161 C166 87.8(10)
Si10 N13 C130 C131 119.0(8)
Si11 N14 C141 C142 117.3(8)
Si12 N15 C158 C159 115.8(8)
N13 Si10 C121 C122 -55.1(10)
N13 Si10 C121 C123 69.2(9)
N13 Si10 C127 C128 -172.7(9)
N13 Si10 C127 C129 60.2(8)
N13 C130 C131 N16 59.4(10)
N14 Si11 C138 C139 56.4(10)
N14 Si11 C138 C140 -174.8(8)
N14 C141 C142 N16 60.6(10)
N15 Si12 C143 C144 -175.3(18)
N15 Si12 C143 C145 65(2)
N15 Si12 C152 C153 173.6(11)
N15 Si12 C152 C154 -66.5(14)
N15 Si12 C155 C156 -52.9(10)
N15 Si12 C155 C157 70.2(10)
N15 C158 C159 N16 59.9(13)
C121 Si10 N13 Th4 -98.1(6)
C121 Si10 N13 C130 81.7(8)
C121 Si10 C127 C128 -54.6(10)
C121 Si10 C127 C129 178.2(8)
C124 Si10 N13 Th4 138.8(6)
C124 Si10 N13 C130 -41.5(9)
C124 Si10 C121 C122 71.9(11)
C124 Si10 C121 C123 -163.9(10)
C124 Si10 C127 C128 62.6(11)
C124 Si10 C127 C129 -64.5(9)
C127 Si10 N13 Th4 17.5(6)
C127 Si10 N13 C130 -162.8(7)
C127 Si10 C121 C122 -169.9(9)
C127 Si10 C121 C123 -45.7(10)
C131 N16 C142 C141 90.5(9)
C131 N16 C159 C158 -147.6(9)
C132 Si11 N14 Th4 -96.1(6)
C132 Si11 N14 C141 82.4(7)
C132 Si11 C138 C139 177.7(9)
C132 Si11 C138 C140 -53.5(9)
C135 Si11 N14 Th4 147.0(5)
C135 Si11 N14 C141 -34.6(8)
C135 Si11 C138 C139 -67.4(10)
C135 Si11 C138 C140 61.4(10)
C138 Si11 N14 Th4 21.9(7)
C138 Si11 N14 C141 -159.7(7)
C142 N16 C131 C130 -146.9(8)
C142 N16 C159 C158 87.1(11)
C143 Si12 N15 Th4 17.4(11)
C143 Si12 N15 C158 -156.4(11)
C143 Si12 C152 C153 -65.9(14)
C143 Si12 C152 C154 54.0(14)
C143 Si12 C155 C156 179.4(13)
C143 Si12 C155 C157 -57.5(14)
C146 Si12 N15 Th4 3.5(8)
C146 Si12 N15 C158 -170.3(8)
C146 Si12 C143 C144 -117(3)
C146 Si12 C143 C145 124(4)
C146 Si12 C152 C153 -66.3(13)
C146 Si12 C152 C154 53.6(14)
C146 Si12 C155 C156 -165.5(10)
C146 Si12 C155 C157 -42.4(11)
C149 Si12 N15 Th4 143.2(9)
C149 Si12 N15 C158 -30.7(11)
C149 Si12 C143 C144 64(2)
C149 Si12 C143 C145 -55(2)
C149 Si12 C152 C153 114(3)
C149 Si12 C152 C154 -126(3)
C149 Si12 C155 C156 59.2(14)
C149 Si12 C155 C157 -177.7(13)
C152 Si12 N15 Th4 127.9(7)
C152 Si12 N15 C158 -45.9(10)
C152 Si12 C143 C144 64.3(19)
C152 Si12 C143 C145 -55.1(19)
C152 Si12 C155 C156 75.6(11)
C152 Si12 C155 C157 -161.3(11)
C155 Si12 N15 Th4 -106.7(6)
C155 Si12 N15 C158 79.4(8)
C155 Si12 C143 C144 -47(2)
C155 Si12 C143 C145 -166.4(18)
C155 Si12 C152 C153 44.7(14)
C155 Si12 C152 C154 164.6(12)
C159 N16 C131 C130 87.1(9)
C159 N16 C142 C141 -144.7(8)
C160 C161 C162 C163 178.3(8)
C160 C161 C166 C165 -178.6(9)
C161 C162 C163 C164 0.6(15)
C162 C161 C166 C165 0.5(14)
C162 C163 C164 C165 0.0(16)
C163 C164 C165 C166 -0.3(18)
C164 C165 C166 C161 0.1(17)
C166 C161 C162 C163 -0.8(13)
